data_4342051
loop_
_publ_author_name
'Maeda, Yuri'
'Hashimoto, Hideki'
'Kinoshita, Isamu'
'Nishioka, Takanori'

_publ_section_title
;
 Chelated Bis-N-heterocyclic Carbene Platinum and Palladium Units as
 Tunable Components of Multinuclear Complexes.
;
_journal_issue 2
_journal_name_full 'Inorganic chemistry'
_journal_page_first 448
_journal_page_last 459
_journal_paper_doi 10.1021/ic502039d
_journal_volume 54
_journal_year 2015
_chemical_formula_moiety 'C84.50 H100 B2 Cl N4 O1.50 Pd Rh2 S2'
_chemical_formula_sum 'C84.5 H100 B2 Cl N4 O1.5 Pd Rh2 S2'
_chemical_formula_weight 1629.15
_space_group_IT_number 2
_symmetry_cell_setting triclinic
_symmetry_Int_Tables_number 2
_symmetry_space_group_name_Hall '-P 1'
_symmetry_space_group_name_H-M 'P -1'
_atom_sites_solution_hydrogens geom
_atom_sites_solution_primary direct
_atom_sites_solution_secondary difmap
_cell_angle_alpha 71.881(13)
_cell_angle_beta 88.349(18)
_cell_angle_gamma 66.481(12)
_cell_formula_units_Z 2
_cell_length_a 14.299(6)
_cell_length_b 14.446(5)
_cell_length_c 21.972(10)
_cell_measurement_reflns_used 5757
_cell_measurement_temperature 193
_cell_measurement_theta_max 27.40
_cell_measurement_theta_min 3.03
_cell_volume 3931(3)
_computing_cell_refinement CrystalClear
_computing_data_collection 'CrystalClear (Rigaku Inc., 2008)'
_computing_data_reduction CrystalClear
_computing_molecular_graphics 'CrystalStructure 4.0'
_computing_publication_material 'CrystalStructure 4.0 (Rigaku, 2010)'
_computing_structure_refinement 'SHELXL97 (Sheldrick, 2008)'
_computing_structure_solution 'SHELXS97 (Sheldrick, 2008)'
_diffrn_ambient_temperature 193
_diffrn_detector_area_resol_mean 14.222
_diffrn_measured_fraction_theta_full 0.984
_diffrn_measured_fraction_theta_max 0.984
_diffrn_measurement_device_type 'Rigaku Saturn724'
_diffrn_measurement_method \w
_diffrn_radiation_type 'Mo K\a'
_diffrn_radiation_wavelength 0.71075
_diffrn_reflns_av_R_equivalents 0.0508
_diffrn_reflns_limit_h_max 17
_diffrn_reflns_limit_h_min -17
_diffrn_reflns_limit_k_max 17
_diffrn_reflns_limit_k_min -18
_diffrn_reflns_limit_l_max 27
_diffrn_reflns_limit_l_min -27
_diffrn_reflns_number 37145
_diffrn_reflns_theta_full 26.50
_diffrn_reflns_theta_max 26.50
_diffrn_standards_number 0
_exptl_absorpt_coefficient_mu 0.775
_exptl_absorpt_correction_T_max 0.969
_exptl_absorpt_correction_T_min 0.754
_exptl_absorpt_correction_type none
_exptl_crystal_colour green
_exptl_crystal_density_diffrn 1.376
_exptl_crystal_density_method 'not measured'
_exptl_crystal_description platelet
_exptl_crystal_F_000 1684.00
_exptl_crystal_size_max 0.230
_exptl_crystal_size_mid 0.080
_exptl_crystal_size_min 0.040
_refine_diff_density_max 1.080
_refine_diff_density_min -1.030
_refine_ls_extinction_method none
_refine_ls_goodness_of_fit_ref 1.056
_refine_ls_hydrogen_treatment constr
_refine_ls_number_parameters 931
_refine_ls_number_reflns 16024
_refine_ls_number_restraints 14
_refine_ls_R_factor_gt 0.0604
_refine_ls_shift/su_max 0.001
_refine_ls_structure_factor_coef Fsqd
_refine_ls_weighting_details 'w = 1/[\s^2^(Fo^2^)+(0.0500P)^2^+5.0000P] where P=(Fo^2^+2Fc^2^)/3'
_refine_ls_weighting_scheme calc
_refine_ls_wR_factor_ref 0.1412
_reflns_number_gt 13565
_reflns_number_total 16030
_reflns_threshold_expression F^2^>2.0\s(F^2^)
_cod_data_source_file ic502039d_si_002.cif
_cod_data_source_block 5-C2-Me-Rh2PdS2C2MeBPh4
_cod_depositor_comments 'Adding full bibliography for 4342042--4342052.cif.'
_cod_original_formula_sum 'C84.50 H100 B2 Cl N4 O1.50 Pd Rh2 S2'
_cod_database_code 4342051

loop_
_symmetry_equiv_pos_site_id
_symmetry_equiv_pos_as_xyz
1 +X,+Y,+Z
2 -X,-Y,-Z

loop_
_atom_site_label
_atom_site_type_symbol
_atom_site_fract_x
_atom_site_fract_y
_atom_site_fract_z
_atom_site_U_iso_or_equiv
_atom_site_adp_type
_atom_site_occupancy
_atom_site_symmetry_multiplicity
_atom_site_calc_flag
_atom_site_refinement_flags
Pd1 Pd 0.18317(3) 0.32661(3) 0.286096(15) 0.03299(10) Uani 1.0 2 d .
Rh1 Rh 0.35372(3) 0.26859(3) 0.206459(16) 0.03404(10) Uani 1.0 2 d .
Rh2 Rh 0.25142(3) 0.12707(3) 0.252173(16) 0.03313(10) Uani 1.0 2 d .
Cl1 Cl 0.9179(4) 0.6650(4) -0.0142(2) 0.1063(14) Uani 0.5000 2 d .
Cl2 Cl 1.0529(6) 0.6920(10) 0.0672(5) 0.204(4) Uani 0.5000 2 d .
S1 S 0.34185(9) 0.17801(9) 0.31057(5) 0.0339(3) Uani 1.0 2 d .
S2 S 0.18409(9) 0.30145(9) 0.18597(5) 0.0349(3) Uani 1.0 2 d .
O1 O 0.457(3) 0.7600(17) 0.5293(13) 0.250(18) Uani 0.5000 2 d .
O1b O 0.5016(12) 0.8067(18) 0.5433(8) 0.141(6) Uani 0.5000 2 d .
O2 O 0.9744(11) 0.7818(15) -0.0035(9) 0.159(8) Uani 0.5000 2 d .
N1 N 0.0379(4) 0.5524(3) 0.24928(19) 0.0438(10) Uani 1.0 2 d .
N2 N -0.0480(3) 0.4598(4) 0.25053(19) 0.0430(10) Uani 1.0 2 d .
N3 N 0.1865(4) 0.4539(4) 0.37264(19) 0.0446(10) Uani 1.0 2 d .
N4 N 0.2098(4) 0.2943(4) 0.42880(18) 0.0462(10) Uani 1.0 2 d .
C1 C 0.0469(4) 0.4524(4) 0.2611(3) 0.0384(11) Uani 1.0 2 d .
C2 C -0.0636(4) 0.6233(4) 0.2315(3) 0.0510(13) Uani 1.0 2 d .
C3 C -0.1171(4) 0.5661(4) 0.2325(3) 0.0505(13) Uani 1.0 2 d .
C4 C -0.0757(5) 0.3704(5) 0.2607(3) 0.0588(15) Uani 1.0 2 d .
C5 C 0.1267(5) 0.5747(5) 0.2569(3) 0.0538(14) Uani 1.0 2 d .
C6 C 0.1614(5) 0.5585(5) 0.3241(3) 0.0630(16) Uani 1.0 2 d .
C7 C 0.1920(4) 0.3611(4) 0.3676(3) 0.0372(10) Uani 1.0 2 d .
C8 C 0.2028(5) 0.4438(6) 0.4371(3) 0.0612(16) Uani 1.0 2 d .
C9 C 0.2183(5) 0.3442(6) 0.4713(3) 0.0608(16) Uani 1.0 2 d .
C10 C 0.2125(5) 0.1872(5) 0.4482(3) 0.0591(15) Uani 1.0 2 d .
C11 C 0.4845(4) 0.3064(5) 0.2121(3) 0.0495(13) Uani 1.0 2 d .
C12 C 0.4047(4) 0.3938(4) 0.1644(3) 0.0457(12) Uani 1.0 2 d .
C13 C 0.3882(4) 0.3556(4) 0.1142(3) 0.0439(12) Uani 1.0 2 d .
C14 C 0.4549(4) 0.2448(4) 0.1324(3) 0.0431(12) Uani 1.0 2 d .
C15 C 0.5161(4) 0.2155(5) 0.1925(3) 0.0477(13) Uani 1.0 2 d .
C16 C 0.5265(5) 0.3131(6) 0.2712(3) 0.075(2) Uani 1.0 2 d .
C17 C 0.3518(5) 0.5060(5) 0.1646(4) 0.0676(18) Uani 1.0 2 d .
C18 C 0.3150(5) 0.4192(5) 0.0545(3) 0.0648(17) Uani 1.0 2 d .
C19 C 0.4640(5) 0.1724(5) 0.0948(3) 0.0622(16) Uani 1.0 2 d .
C20 C 0.5992(4) 0.1075(5) 0.2255(3) 0.0686(18) Uani 1.0 2 d .
C21 C 0.1469(4) 0.0625(4) 0.2318(3) 0.0422(12) Uani 1.0 2 d .
C22 C 0.2365(4) 0.0290(4) 0.1994(3) 0.0452(12) Uani 1.0 2 d .
C23 C 0.3241(4) -0.0332(4) 0.2479(3) 0.0453(12) Uani 1.0 2 d .
C24 C 0.2884(4) -0.0392(4) 0.3097(3) 0.0433(12) Uani 1.0 2 d .
C25 C 0.1797(4) 0.0228(4) 0.2994(3) 0.0417(11) Uani 1.0 2 d .
C26 C 0.0388(4) 0.1228(5) 0.2012(3) 0.0528(14) Uani 1.0 2 d .
C27 C 0.2380(5) 0.0485(5) 0.1283(3) 0.0613(16) Uani 1.0 2 d .
C28 C 0.4325(4) -0.0855(5) 0.2349(4) 0.0624(16) Uani 1.0 2 d .
C29 C 0.3524(5) -0.1015(5) 0.3732(3) 0.0655(17) Uani 1.0 2 d .
C30 C 0.1101(4) 0.0430(5) 0.3509(3) 0.0532(14) Uani 1.0 2 d .
C31 C 0.6143(4) 0.7463(5) 0.1335(3) 0.0436(12) Uani 1.0 2 d .
C32 C 0.6212(6) 0.8138(6) 0.0732(3) 0.077(2) Uani 1.0 2 d .
C33 C 0.6572(7) 0.8916(6) 0.0659(4) 0.086(3) Uani 1.0 2 d .
C34 C 0.6890(5) 0.9067(5) 0.1191(3) 0.0605(15) Uani 1.0 2 d .
C35 C 0.6827(4) 0.8434(4) 0.1790(3) 0.0463(12) Uani 1.0 2 d .
C36 C 0.6459(4) 0.7668(4) 0.1856(3) 0.0387(11) Uani 1.0 2 d .
C37 C 0.5343(4) 0.6201(4) 0.2112(3) 0.0425(12) Uani 1.0 2 d .
C38 C 0.6035(5) 0.5463(5) 0.2653(3) 0.0599(15) Uani 1.0 2 d .
C39 C 0.5744(6) 0.5230(6) 0.3266(3) 0.074(2) Uani 1.0 2 d .
C40 C 0.4737(6) 0.5713(6) 0.3378(3) 0.076(2) Uani 1.0 2 d .
C41 C 0.4039(5) 0.6439(6) 0.2861(3) 0.0646(17) Uani 1.0 2 d .
C42 C 0.4332(5) 0.6668(5) 0.2247(3) 0.0530(14) Uani 1.0 2 d .
C43 C 0.4787(4) 0.6986(5) 0.0817(3) 0.0435(12) Uani 1.0 2 d .
C44 C 0.4000(5) 0.8009(5) 0.0684(3) 0.0541(14) Uani 1.0 2 d .
C45 C 0.3172(5) 0.8413(5) 0.0222(3) 0.0621(16) Uani 1.0 2 d .
C46 C 0.3091(5) 0.7801(6) -0.0136(3) 0.0650(17) Uani 1.0 2 d .
C47 C 0.3859(5) 0.6795(5) -0.0023(3) 0.0563(15) Uani 1.0 2 d .
C48 C 0.4681(4) 0.6402(5) 0.0440(3) 0.0482(13) Uani 1.0 2 d .
C49 C 0.6673(4) 0.5467(5) 0.1308(3) 0.0467(12) Uani 1.0 2 d .
C50 C 0.7571(5) 0.5463(6) 0.1037(3) 0.0600(16) Uani 1.0 2 d .
C51 C 0.8301(6) 0.4554(7) 0.0927(4) 0.083(3) Uani 1.0 2 d .
C52 C 0.8170(6) 0.3628(7) 0.1087(4) 0.087(3) Uani 1.0 2 d .
C53 C 0.7303(6) 0.3592(6) 0.1366(4) 0.075(2) Uani 1.0 2 d .
C54 C 0.6580(5) 0.4489(5) 0.1476(3) 0.0596(15) Uani 1.0 2 d .
C55 C 0.0136(4) 0.1521(4) 0.7048(3) 0.0392(11) Uani 1.0 2 d .
C56 C -0.0895(4) 0.1736(4) 0.7148(3) 0.0461(12) Uani 1.0 2 d .
C57 C -0.1248(5) 0.1614(4) 0.7753(3) 0.0528(14) Uani 1.0 2 d .
C58 C -0.0586(5) 0.1278(5) 0.8289(3) 0.0578(15) Uani 1.0 2 d .
C59 C 0.0440(5) 0.1054(5) 0.8219(3) 0.0591(15) Uani 1.0 2 d .
C60 C 0.0773(5) 0.1189(4) 0.7608(3) 0.0465(12) Uani 1.0 2 d .
C61 C -0.0240(4) 0.2470(4) 0.5717(3) 0.0393(11) Uani 1.0 2 d .
C62 C -0.1154(4) 0.2398(5) 0.5564(3) 0.0527(14) Uani 1.0 2 d .
C63 C -0.1832(5) 0.3106(5) 0.5021(3) 0.0619(16) Uani 1.0 2 d .
C64 C -0.1632(5) 0.3907(5) 0.4600(3) 0.0616(16) Uani 1.0 2 d .
C65 C -0.0749(5) 0.4004(5) 0.4722(3) 0.0580(15) Uani 1.0 2 d .
C66 C -0.0081(4) 0.3306(4) 0.5274(3) 0.0474(12) Uani 1.0 2 d .
C67 C 0.0978(4) 0.0379(4) 0.6271(3) 0.0372(11) Uani 1.0 2 d .
C68 C 0.1428(4) -0.0565(4) 0.6800(3) 0.0436(12) Uani 1.0 2 d .
C69 C 0.1791(4) -0.1576(4) 0.6751(3) 0.0493(13) Uani 1.0 2 d .
C70 C 0.1709(5) -0.1699(5) 0.6156(3) 0.0562(14) Uani 1.0 2 d .
C71 C 0.1256(5) -0.0794(5) 0.5618(3) 0.0522(13) Uani 1.0 2 d .
C72 C 0.0916(4) 0.0215(5) 0.5678(3) 0.0467(12) Uani 1.0 2 d .
C73 C 0.1619(4) 0.1840(4) 0.6353(2) 0.0384(11) Uani 1.0 2 d .
C74 C 0.1539(4) 0.2786(4) 0.6449(3) 0.0438(12) Uani 1.0 2 d .
C75 C 0.2366(5) 0.3053(5) 0.6462(3) 0.0467(13) Uani 1.0 2 d .
C76 C 0.3333(5) 0.2369(5) 0.6379(3) 0.0505(14) Uani 1.0 2 d .
C77 C 0.3446(4) 0.1431(5) 0.6288(3) 0.0501(13) Uani 1.0 2 d .
C78 C 0.2607(4) 0.1169(4) 0.6279(3) 0.0427(12) Uani 1.0 2 d .
C79 C 0.9570(15) 0.6708(19) 0.0487(9) 0.241(8) Uani 1.0 2 d .
C80 C 0.4991(16) 0.6924(16) 0.5396(10) 0.187(8) Uani 1.0 2 d .
C81 C 0.5155(12) 0.6288(14) 0.4974(6) 0.184(8) Uani 1.0 2 d .
C82 C 0.4061(12) 0.8742(19) 0.5535(6) 0.222(12) Uani 1.0 2 d .
C83 C 0.4702(14) 0.9373(14) 0.5176(9) 0.232(12) Uani 1.0 2 d .
C84 C 1.0283(11) 0.5924(11) 0.0813(7) 0.068(4) Uani 0.5000 2 d .
C85 C 0.979(3) 0.832(2) 0.0190(10) 0.153(14) Uani 0.5000 2 d .
C86 C 1.006(3) 0.903(3) -0.0114(12) 0.184(12) Uani 0.5000 2 d .
B1 B 0.5743(5) 0.6523(5) 0.1392(3) 0.0459(14) Uani 1.0 2 d .
B2 B 0.0607(5) 0.1575(5) 0.6343(3) 0.0383(12) Uani 1.0 2 d .
H2 H -0.0901 0.6987 0.2206 0.0612 Uiso 1.0 2 calc R
H3 H -0.1893 0.5929 0.2228 0.0606 Uiso 1.0 2 calc R
H4A H -0.0964 0.3510 0.3041 0.0706 Uiso 1.0 2 calc R
H4B H -0.0165 0.3093 0.2560 0.0706 Uiso 1.0 2 calc R
H4C H -0.1328 0.3904 0.2288 0.0706 Uiso 1.0 2 calc R
H5A H 0.1105 0.6497 0.2306 0.0646 Uiso 1.0 2 calc R
H5B H 0.1845 0.5285 0.2393 0.0646 Uiso 1.0 2 calc R
H6A H 0.2229 0.5743 0.3229 0.0756 Uiso 1.0 2 calc R
H6B H 0.1070 0.6123 0.3391 0.0756 Uiso 1.0 2 calc R
H8 H 0.2028 0.4975 0.4533 0.0734 Uiso 1.0 2 calc R
H9 H 0.2327 0.3131 0.5169 0.0729 Uiso 1.0 2 calc R
H10A H 0.2838 0.1344 0.4608 0.0709 Uiso 1.0 2 calc R
H10B H 0.1832 0.1775 0.4121 0.0709 Uiso 1.0 2 calc R
H10C H 0.1725 0.1775 0.4848 0.0709 Uiso 1.0 2 calc R
H16A H 0.5869 0.3291 0.2622 0.0896 Uiso 1.0 2 calc R
H16B H 0.5461 0.2446 0.3060 0.0896 Uiso 1.0 2 calc R
H16C H 0.4741 0.3697 0.2844 0.0896 Uiso 1.0 2 calc R
H17A H 0.2817 0.5376 0.1433 0.0811 Uiso 1.0 2 calc R
H17B H 0.3893 0.5476 0.1414 0.0811 Uiso 1.0 2 calc R
H17C H 0.3495 0.5063 0.2091 0.0811 Uiso 1.0 2 calc R
H18A H 0.3510 0.4450 0.0191 0.0777 Uiso 1.0 2 calc R
H18B H 0.2591 0.4801 0.0618 0.0777 Uiso 1.0 2 calc R
H18C H 0.2868 0.3741 0.0434 0.0777 Uiso 1.0 2 calc R
H19A H 0.5138 0.1766 0.0637 0.0747 Uiso 1.0 2 calc R
H19B H 0.3970 0.1940 0.0719 0.0747 Uiso 1.0 2 calc R
H19C H 0.4871 0.0988 0.1242 0.0747 Uiso 1.0 2 calc R
H20A H 0.6077 0.0963 0.2717 0.0823 Uiso 1.0 2 calc R
H20B H 0.6637 0.1029 0.2073 0.0823 Uiso 1.0 2 calc R
H20C H 0.5807 0.0525 0.2191 0.0823 Uiso 1.0 2 calc R
H26A H 0.0113 0.0727 0.1970 0.0634 Uiso 1.0 2 calc R
H26B H 0.0368 0.1722 0.1585 0.0634 Uiso 1.0 2 calc R
H26C H -0.0027 0.1633 0.2281 0.0634 Uiso 1.0 2 calc R
H27A H 0.1783 0.1137 0.1052 0.0735 Uiso 1.0 2 calc R
H27B H 0.2356 -0.0122 0.1184 0.0735 Uiso 1.0 2 calc R
H27C H 0.3010 0.0566 0.1149 0.0735 Uiso 1.0 2 calc R
H28A H 0.4493 -0.1605 0.2402 0.0749 Uiso 1.0 2 calc R
H28B H 0.4786 -0.0816 0.2652 0.0749 Uiso 1.0 2 calc R
H28C H 0.4406 -0.0488 0.1907 0.0749 Uiso 1.0 2 calc R
H29A H 0.4176 -0.0939 0.3710 0.0786 Uiso 1.0 2 calc R
H29B H 0.3658 -0.1770 0.3837 0.0786 Uiso 1.0 2 calc R
H29C H 0.3157 -0.0744 0.4067 0.0786 Uiso 1.0 2 calc R
H30A H 0.0687 0.0014 0.3562 0.0639 Uiso 1.0 2 calc R
H30B H 0.0648 0.1192 0.3383 0.0639 Uiso 1.0 2 calc R
H30C H 0.1515 0.0215 0.3917 0.0639 Uiso 1.0 2 calc R
H32 H 0.6000 0.8052 0.0355 0.0919 Uiso 1.0 2 calc R
H33 H 0.6600 0.9350 0.0239 0.1029 Uiso 1.0 2 calc R
H34 H 0.7147 0.9596 0.1145 0.0726 Uiso 1.0 2 calc R
H35 H 0.7040 0.8528 0.2164 0.0556 Uiso 1.0 2 calc R
H36 H 0.6417 0.7254 0.2278 0.0465 Uiso 1.0 2 calc R
H38 H 0.6734 0.5109 0.2594 0.0719 Uiso 1.0 2 calc R
H39 H 0.6245 0.4728 0.3617 0.0891 Uiso 1.0 2 calc R
H40 H 0.4534 0.5548 0.3801 0.0915 Uiso 1.0 2 calc R
H41 H 0.3343 0.6790 0.2926 0.0776 Uiso 1.0 2 calc R
H42 H 0.3823 0.7167 0.1899 0.0636 Uiso 1.0 2 calc R
H44 H 0.4034 0.8446 0.0921 0.0649 Uiso 1.0 2 calc R
H45 H 0.2658 0.9113 0.0149 0.0745 Uiso 1.0 2 calc R
H46 H 0.2521 0.8069 -0.0449 0.0780 Uiso 1.0 2 calc R
H47 H 0.3825 0.6367 -0.0266 0.0676 Uiso 1.0 2 calc R
H48 H 0.5196 0.5705 0.0506 0.0578 Uiso 1.0 2 calc R
H50 H 0.7688 0.6095 0.0923 0.0719 Uiso 1.0 2 calc R
H51 H 0.8898 0.4584 0.0738 0.1000 Uiso 1.0 2 calc R
H52 H 0.8667 0.3017 0.1008 0.1042 Uiso 1.0 2 calc R
H53 H 0.7201 0.2951 0.1482 0.0903 Uiso 1.0 2 calc R
H54 H 0.5995 0.4440 0.1675 0.0715 Uiso 1.0 2 calc R
H56 H -0.1376 0.1976 0.6783 0.0554 Uiso 1.0 2 calc R
H57 H -0.1954 0.1766 0.7793 0.0633 Uiso 1.0 2 calc R
H58 H -0.0824 0.1200 0.8702 0.0693 Uiso 1.0 2 calc R
H59 H 0.0915 0.0809 0.8587 0.0709 Uiso 1.0 2 calc R
H60 H 0.1478 0.1045 0.7574 0.0558 Uiso 1.0 2 calc R
H62 H -0.1311 0.1842 0.5844 0.0633 Uiso 1.0 2 calc R
H63 H -0.2445 0.3032 0.4942 0.0742 Uiso 1.0 2 calc R
H64 H -0.2097 0.4388 0.4228 0.0739 Uiso 1.0 2 calc R
H65 H -0.0591 0.4549 0.4430 0.0696 Uiso 1.0 2 calc R
H66 H 0.0517 0.3406 0.5352 0.0569 Uiso 1.0 2 calc R
H68 H 0.1484 -0.0503 0.7214 0.0523 Uiso 1.0 2 calc R
H69 H 0.2096 -0.2187 0.7123 0.0591 Uiso 1.0 2 calc R
H70 H 0.1958 -0.2392 0.6117 0.0674 Uiso 1.0 2 calc R
H71 H 0.1179 -0.0865 0.5210 0.0627 Uiso 1.0 2 calc R
H72 H 0.0629 0.0822 0.5302 0.0560 Uiso 1.0 2 calc R
H74 H 0.0886 0.3265 0.6509 0.0525 Uiso 1.0 2 calc R
H75 H 0.2271 0.3704 0.6526 0.0560 Uiso 1.0 2 calc R
H76 H 0.3905 0.2544 0.6386 0.0606 Uiso 1.0 2 calc R
H77 H 0.4103 0.0956 0.6229 0.0601 Uiso 1.0 2 calc R
H78 H 0.2712 0.0511 0.6220 0.0512 Uiso 1.0 2 calc R

loop_
_atom_site_aniso_label
_atom_site_aniso_U_11
_atom_site_aniso_U_22
_atom_site_aniso_U_33
_atom_site_aniso_U_12
_atom_site_aniso_U_13
_atom_site_aniso_U_23
Pd1 0.0367(2) 0.03037(19) 0.03332(17) -0.01408(16) 0.00443(14) -0.01185(14)
Rh1 0.0381(2) 0.0365(2) 0.03180(18) -0.01993(17) 0.00570(14) -0.01077(15)
Rh2 0.0333(2) 0.02957(19) 0.03906(19) -0.01460(16) 0.00432(14) -0.01234(15)
Cl1 0.112(4) 0.119(4) 0.086(3) -0.051(3) 0.024(3) -0.028(3)
Cl2 0.155(7) 0.315(12) 0.194(8) -0.105(8) 0.024(6) -0.141(8)
S1 0.0357(6) 0.0343(6) 0.0322(6) -0.0165(5) 0.0026(5) -0.0087(5)
S2 0.0375(6) 0.0337(6) 0.0338(6) -0.0151(5) 0.0004(5) -0.0104(5)
O1 0.30(4) 0.099(14) 0.26(3) 0.006(17) -0.22(3) -0.041(15)
O1b 0.117(12) 0.183(18) 0.119(12) -0.092(13) -0.006(9) -0.003(12)
O2 0.087(10) 0.151(15) 0.147(14) -0.036(10) 0.002(9) 0.056(12)
N1 0.050(3) 0.035(3) 0.047(3) -0.015(2) 0.0074(19) -0.0169(19)
N2 0.040(3) 0.043(3) 0.048(3) -0.015(2) 0.0021(18) -0.0214(19)
N3 0.053(3) 0.040(3) 0.047(3) -0.022(2) 0.0032(19) -0.0179(19)
N4 0.057(3) 0.053(3) 0.035(2) -0.027(3) 0.0106(18) -0.0170(19)
C1 0.045(3) 0.030(3) 0.042(3) -0.016(3) 0.004(2) -0.014(2)
C2 0.054(4) 0.035(3) 0.049(3) -0.004(3) -0.002(3) -0.014(3)
C3 0.041(3) 0.042(3) 0.062(4) -0.005(3) 0.001(3) -0.024(3)
C4 0.052(4) 0.053(4) 0.081(4) -0.025(3) 0.001(3) -0.027(3)
C5 0.064(4) 0.042(3) 0.059(4) -0.030(3) 0.007(3) -0.010(3)
C6 0.069(4) 0.051(4) 0.071(4) -0.027(4) -0.006(3) -0.019(3)
C7 0.037(3) 0.034(3) 0.042(3) -0.015(2) 0.0081(19) -0.013(2)
C8 0.071(4) 0.080(5) 0.054(4) -0.037(4) 0.011(3) -0.043(4)
C9 0.074(5) 0.082(5) 0.042(3) -0.040(4) 0.012(3) -0.033(3)
C10 0.086(5) 0.055(4) 0.043(3) -0.039(4) 0.014(3) -0.013(3)
C11 0.049(3) 0.065(4) 0.048(3) -0.041(3) 0.009(3) -0.012(3)
C12 0.053(4) 0.041(3) 0.051(3) -0.030(3) 0.018(3) -0.013(3)
C13 0.046(3) 0.050(3) 0.039(3) -0.029(3) 0.016(2) -0.007(3)
C14 0.037(3) 0.048(3) 0.047(3) -0.018(3) 0.017(2) -0.020(3)
C15 0.042(3) 0.055(4) 0.047(3) -0.026(3) 0.007(3) -0.010(3)
C16 0.081(5) 0.117(6) 0.061(4) -0.072(5) 0.005(4) -0.033(4)
C17 0.085(5) 0.055(4) 0.083(5) -0.046(4) 0.042(4) -0.030(4)
C18 0.062(4) 0.074(5) 0.042(3) -0.025(4) 0.005(3) -0.001(3)
C19 0.077(5) 0.072(4) 0.056(4) -0.040(4) 0.028(3) -0.033(3)
C20 0.037(3) 0.064(4) 0.080(5) -0.016(3) -0.002(3) 0.003(4)
C21 0.039(3) 0.034(3) 0.060(3) -0.018(3) -0.001(3) -0.019(3)
C22 0.044(3) 0.043(3) 0.059(3) -0.022(3) 0.004(3) -0.025(3)
C23 0.039(3) 0.041(3) 0.061(3) -0.018(3) 0.004(3) -0.022(3)
C24 0.041(3) 0.024(3) 0.063(4) -0.017(3) -0.002(3) -0.007(3)
C25 0.037(3) 0.032(3) 0.058(3) -0.021(3) 0.005(3) -0.009(3)
C26 0.045(3) 0.046(3) 0.068(4) -0.020(3) -0.007(3) -0.018(3)
C27 0.071(4) 0.067(4) 0.061(4) -0.030(4) 0.009(3) -0.038(3)
C28 0.040(3) 0.045(4) 0.099(5) -0.009(3) 0.011(3) -0.032(4)
C29 0.064(4) 0.048(4) 0.071(4) -0.026(3) -0.014(3) 0.004(3)
C30 0.049(4) 0.049(4) 0.063(4) -0.028(3) 0.011(3) -0.009(3)
C31 0.045(3) 0.053(3) 0.047(3) -0.029(3) 0.011(3) -0.023(3)
C32 0.118(6) 0.101(6) 0.048(4) -0.082(5) 0.014(4) -0.023(4)
C33 0.129(7) 0.097(6) 0.059(4) -0.085(6) 0.014(4) -0.010(4)
C34 0.061(4) 0.059(4) 0.074(4) -0.037(4) 0.004(3) -0.023(4)
C35 0.044(3) 0.043(3) 0.057(3) -0.016(3) -0.001(3) -0.024(3)
C36 0.035(3) 0.036(3) 0.046(3) -0.013(3) 0.001(2) -0.017(2)
C37 0.046(3) 0.049(3) 0.046(3) -0.030(3) 0.008(3) -0.020(3)
C38 0.060(4) 0.074(4) 0.050(3) -0.037(4) 0.004(3) -0.013(3)
C39 0.075(5) 0.097(6) 0.049(4) -0.046(5) -0.001(3) -0.006(4)
C40 0.083(5) 0.103(6) 0.046(4) -0.051(5) 0.016(4) -0.014(4)
C41 0.062(4) 0.081(5) 0.064(4) -0.042(4) 0.027(3) -0.025(4)
C42 0.054(4) 0.054(4) 0.056(4) -0.026(3) 0.008(3) -0.019(3)
C43 0.045(3) 0.052(3) 0.040(3) -0.028(3) 0.008(2) -0.014(3)
C44 0.059(4) 0.051(4) 0.050(3) -0.021(3) 0.000(3) -0.017(3)
C45 0.056(4) 0.055(4) 0.063(4) -0.015(3) 0.001(3) -0.014(3)
C46 0.064(4) 0.075(5) 0.057(4) -0.034(4) -0.010(3) -0.014(4)
C47 0.066(4) 0.062(4) 0.048(3) -0.034(4) -0.003(3) -0.016(3)
C48 0.052(4) 0.052(4) 0.048(3) -0.028(3) 0.008(3) -0.018(3)
C49 0.049(3) 0.058(4) 0.037(3) -0.022(3) 0.002(2) -0.019(3)
C50 0.047(4) 0.083(5) 0.051(3) -0.023(4) 0.004(3) -0.027(3)
C51 0.058(5) 0.114(7) 0.063(4) -0.012(5) 0.007(4) -0.040(5)
C52 0.069(5) 0.081(6) 0.077(5) 0.017(5) -0.029(4) -0.041(5)
C53 0.079(5) 0.063(5) 0.069(4) -0.008(4) -0.027(4) -0.026(4)
C54 0.059(4) 0.050(4) 0.064(4) -0.014(3) -0.002(3) -0.022(3)
C55 0.043(3) 0.039(3) 0.046(3) -0.022(3) 0.009(2) -0.021(3)
C56 0.049(3) 0.037(3) 0.057(3) -0.021(3) 0.008(3) -0.018(3)
C57 0.054(4) 0.042(3) 0.073(4) -0.024(3) 0.023(3) -0.027(3)
C58 0.074(5) 0.055(4) 0.060(4) -0.038(4) 0.026(3) -0.026(3)
C59 0.076(5) 0.071(4) 0.044(3) -0.042(4) 0.010(3) -0.021(3)
C60 0.052(4) 0.050(3) 0.045(3) -0.027(3) 0.010(3) -0.018(3)
C61 0.042(3) 0.034(3) 0.046(3) -0.014(3) 0.006(2) -0.020(2)
C62 0.052(4) 0.051(4) 0.057(4) -0.024(3) -0.008(3) -0.017(3)
C63 0.055(4) 0.060(4) 0.072(4) -0.018(3) -0.013(3) -0.031(4)
C64 0.073(5) 0.049(4) 0.055(4) -0.017(4) -0.017(3) -0.014(3)
C65 0.071(4) 0.052(4) 0.047(3) -0.023(3) -0.001(3) -0.012(3)
C66 0.049(3) 0.047(3) 0.047(3) -0.020(3) 0.001(3) -0.014(3)
C67 0.033(3) 0.039(3) 0.045(3) -0.021(3) 0.0029(19) -0.013(2)
C68 0.044(3) 0.045(3) 0.045(3) -0.019(3) 0.003(2) -0.017(3)
C69 0.048(3) 0.036(3) 0.058(4) -0.016(3) 0.001(3) -0.009(3)
C70 0.063(4) 0.040(3) 0.070(4) -0.020(3) 0.013(3) -0.025(3)
C71 0.062(4) 0.053(4) 0.056(4) -0.030(3) 0.012(3) -0.029(3)
C72 0.054(4) 0.048(3) 0.047(3) -0.029(3) 0.007(3) -0.018(3)
C73 0.042(3) 0.043(3) 0.029(2) -0.019(3) 0.0004(18) -0.008(2)
C74 0.051(3) 0.048(3) 0.039(3) -0.025(3) 0.002(2) -0.017(3)
C75 0.067(4) 0.048(3) 0.035(3) -0.035(3) 0.000(3) -0.012(3)
C76 0.051(4) 0.064(4) 0.044(3) -0.036(3) -0.003(3) -0.008(3)
C77 0.040(3) 0.058(4) 0.052(3) -0.025(3) 0.005(3) -0.012(3)
C78 0.044(3) 0.045(3) 0.041(3) -0.023(3) -0.000(2) -0.010(3)
C79 0.234(16) 0.36(2) 0.202(14) -0.193(16) -0.014(13) -0.096(15)
C80 0.183(17) 0.155(16) 0.179(17) -0.081(14) 0.030(14) 0.019(13)
C81 0.146(12) 0.205(16) 0.088(8) -0.027(11) -0.007(8) 0.041(9)
C82 0.121(12) 0.32(3) 0.085(8) 0.005(13) 0.035(7) -0.018(11)
C83 0.194(19) 0.22(3) 0.204(18) 0.048(15) -0.094(15) -0.137(19)
C84 0.060(9) 0.065(9) 0.080(9) -0.016(7) 0.018(7) -0.039(8)
C85 0.35(5) 0.13(2) 0.060(11) -0.17(3) 0.011(16) -0.046(12)
C86 0.20(3) 0.22(4) 0.096(17) -0.06(3) -0.037(17) -0.024(19)
B1 0.047(4) 0.056(4) 0.047(3) -0.031(3) 0.003(3) -0.020(3)
B2 0.042(3) 0.039(3) 0.037(3) -0.021(3) 0.001(3) -0.011(3)

loop_
_atom_type_symbol
_atom_type_description
_atom_type_scat_dispersion_real
_atom_type_scat_dispersion_imag
_atom_type_scat_source
C C 0.0033 0.0016
;
International Tables for Crystallography
(1992, Vol. C, Tables 4.2.6.8 and 6.1.1.4)
;
H H 0.0000 0.0000
;
International Tables for Crystallography
(1992, Vol. C, Table 6.1.1.4)
;
B B 0.0013 0.0007
;
International Tables for Crystallography
(1992, Vol. C, Tables 4.2.6.8 and 6.1.1.4)
;
Cl Cl 0.1484 0.1585
;
International Tables for Crystallography
(1992, Vol. C, Tables 4.2.6.8 and 6.1.1.4)
;
N N 0.0061 0.0033
;
International Tables for Crystallography
(1992, Vol. C, Tables 4.2.6.8 and 6.1.1.4)
;
O O 0.0106 0.0060
;
International Tables for Crystallography
(1992, Vol. C, Tables 4.2.6.8 and 6.1.1.4)
;
Pd Pd -0.9988 1.0072
;
International Tables for Crystallography
(1992, Vol. C, Tables 4.2.6.8 and 6.1.1.4)
;
Rh Rh -1.1178 0.9187
;
International Tables for Crystallography
(1992, Vol. C, Tables 4.2.6.8 and 6.1.1.4)
;
S S 0.1246 0.1234
;
International Tables for Crystallography
(1992, Vol. C, Tables 4.2.6.8 and 6.1.1.4)
;

loop_
_geom_angle_atom_site_label_1
_geom_angle_atom_site_label_2
_geom_angle_atom_site_label_3
_geom_angle
_geom_angle_publ_flag
Rh1 Pd1 Rh2 58.281(19) yes
Rh1 Pd1 S1 49.65(4) yes
Rh1 Pd1 S2 50.00(4) yes
Rh1 Pd1 C1 128.35(14) yes
Rh1 Pd1 C7 124.88(15) yes
Rh2 Pd1 S1 49.52(5) yes
Rh2 Pd1 S2 49.31(4) yes
Rh2 Pd1 C1 128.10(18) yes
Rh2 Pd1 C7 135.20(12) yes
S1 Pd1 S2 84.24(5) yes
S1 Pd1 C1 177.17(16) yes
S1 Pd1 C7 95.69(12) yes
S2 Pd1 C1 92.95(16) yes
S2 Pd1 C7 172.40(17) yes
C1 Pd1 C7 87.1(2) yes
Pd1 Rh1 Rh2 61.21(3) yes
Pd1 Rh1 S1 51.22(4) yes
Pd1 Rh1 S2 50.91(4) yes
Pd1 Rh1 C11 121.86(17) yes
Pd1 Rh1 C12 113.63(15) yes
Pd1 Rh1 C13 133.25(12) yes
Pd1 Rh1 C14 168.64(12) yes
Pd1 Rh1 C15 151.68(16) yes
Rh2 Rh1 S1 51.17(5) yes
Rh2 Rh1 S2 50.84(4) yes
Rh2 Rh1 C11 150.30(13) yes
Rh2 Rh1 C12 170.29(13) yes
Rh2 Rh1 C13 137.76(18) yes
Rh2 Rh1 C14 118.57(18) yes
Rh2 Rh1 C15 124.24(17) yes
S1 Rh1 S2 86.12(5) yes
S1 Rh1 C11 105.21(14) yes
S1 Rh1 C12 133.38(17) yes
S1 Rh1 C13 170.21(17) yes
S1 Rh1 C14 138.73(12) yes
S1 Rh1 C15 107.68(13) yes
S2 Rh1 C11 157.09(15) yes
S2 Rh1 C12 119.45(13) yes
S2 Rh1 C13 103.16(15) yes
S2 Rh1 C14 119.14(16) yes
S2 Rh1 C15 156.70(18) yes
C11 Rh1 C12 39.13(18) yes
C11 Rh1 C13 65.0(2) yes
C11 Rh1 C14 64.7(3) yes
C11 Rh1 C15 37.8(3) yes
C12 Rh1 C13 38.8(3) yes
C12 Rh1 C14 64.7(3) yes
C12 Rh1 C15 64.5(2) yes
C13 Rh1 C14 38.30(18) yes
C13 Rh1 C15 64.68(17) yes
C14 Rh1 C15 39.1(2) yes
Pd1 Rh2 Rh1 60.51(3) yes
Pd1 Rh2 S1 50.85(4) yes
Pd1 Rh2 S2 50.64(5) yes
Pd1 Rh2 C21 123.39(13) yes
Pd1 Rh2 C22 153.75(12) yes
Pd1 Rh2 C23 166.78(15) yes
Pd1 Rh2 C24 132.52(16) yes
Pd1 Rh2 C25 114.33(15) yes
Rh1 Rh2 S1 50.93(4) yes
Rh1 Rh2 S2 51.30(5) yes
Rh1 Rh2 C21 148.94(13) yes
Rh1 Rh2 C22 122.78(15) yes
Rh1 Rh2 C23 118.68(16) yes
Rh1 Rh2 C24 139.20(15) yes
Rh1 Rh2 C25 171.86(16) yes
S1 Rh2 S2 86.29(6) yes
S1 Rh2 C21 158.76(15) yes
S1 Rh2 C22 154.18(13) yes
S1 Rh2 C23 117.30(16) yes
S1 Rh2 C24 103.18(17) yes
S1 Rh2 C25 121.02(16) yes
S2 Rh2 C21 104.64(12) yes
S2 Rh2 C22 108.53(13) yes
S2 Rh2 C23 140.73(15) yes
S2 Rh2 C24 169.21(16) yes
S2 Rh2 C25 131.55(12) yes
C21 Rh2 C22 38.6(2) yes
C21 Rh2 C23 65.0(2) yes
C21 Rh2 C24 64.74(19) yes
C21 Rh2 C25 38.8(2) yes
C22 Rh2 C23 39.15(19) yes
C22 Rh2 C24 64.8(2) yes
C22 Rh2 C25 64.8(3) yes
C23 Rh2 C24 38.3(2) yes
C23 Rh2 C25 64.7(2) yes
C24 Rh2 C25 38.63(18) yes
O2 Cl2 C79 63.3(11) yes
O2 Cl2 C84 104.2(12) yes
O2 Cl2 C85 32.8(13) yes
C79 Cl2 C84 44.8(10) yes
C79 Cl2 C85 86.2(16) yes
C84 Cl2 C85 131.0(16) yes
Pd1 S1 Rh1 79.14(4) yes
Pd1 S1 Rh2 79.63(5) yes
Rh1 S1 Rh2 77.90(5) yes
Pd1 S2 Rh1 79.10(5) yes
Pd1 S2 Rh2 80.05(5) yes
Rh1 S2 Rh2 77.86(4) yes
O1b O1 C80 109(4) yes
O1b O1 C82 51.8(15) yes
C80 O1 C82 147(4) yes
O1 O1b C80 29.4(14) yes
O1 O1b C82 86(2) yes
O1 O1b C83 127.8(16) yes
C80 O1b C82 111(2) yes
C80 O1b C83 154.7(15) yes
C82 O1b C83 61.4(15) yes
Cl2 O2 C79 54.5(10) yes
Cl2 O2 C85 78.3(17) yes
C79 O2 C85 113(2) yes
C1 N1 C2 110.0(5) yes
C1 N1 C5 121.4(4) yes
C2 N1 C5 128.6(5) yes
C1 N2 C3 109.6(5) yes
C1 N2 C4 125.4(4) yes
C3 N2 C4 124.9(5) yes
C6 N3 C7 131.4(5) yes
C6 N3 C8 118.1(6) yes
C7 N3 C8 110.4(5) yes
C7 N4 C9 110.5(5) yes
C7 N4 C10 125.3(6) yes
C9 N4 C10 124.2(5) yes
Pd1 C1 N1 122.1(5) yes
Pd1 C1 N2 131.7(4) yes
N1 C1 N2 106.2(4) yes
N1 C2 C3 107.1(5) yes
N2 C3 C2 107.2(5) yes
N1 C5 C6 115.7(6) yes
N3 C6 C5 118.3(7) yes
Pd1 C7 N3 127.7(4) yes
Pd1 C7 N4 127.2(5) yes
N3 C7 N4 105.0(5) yes
N3 C8 C9 106.5(7) yes
N4 C9 C8 107.6(5) yes
Rh1 C11 C12 70.0(4) yes
Rh1 C11 C15 71.7(4) yes
Rh1 C11 C16 124.6(5) yes
C12 C11 C15 108.2(6) yes
C12 C11 C16 125.4(6) yes
C15 C11 C16 126.4(5) yes
Rh1 C12 C11 70.9(4) yes
Rh1 C12 C13 72.0(4) yes
Rh1 C12 C17 125.3(5) yes
C11 C12 C13 108.2(5) yes
C11 C12 C17 126.5(6) yes
C13 C12 C17 125.2(5) yes
Rh1 C13 C12 69.3(3) yes
Rh1 C13 C14 69.9(3) yes
Rh1 C13 C18 125.7(5) yes
C12 C13 C14 107.1(4) yes
C12 C13 C18 126.7(5) yes
C14 C13 C18 126.2(6) yes
Rh1 C14 C13 71.8(3) yes
Rh1 C14 C15 71.1(3) yes
Rh1 C14 C19 125.0(5) yes
C13 C14 C15 108.4(6) yes
C13 C14 C19 126.0(5) yes
C15 C14 C19 125.6(5) yes
Rh1 C15 C11 70.4(4) yes
Rh1 C15 C14 69.8(3) yes
Rh1 C15 C20 126.4(5) yes
C11 C15 C14 107.9(4) yes
C11 C15 C20 127.3(6) yes
C14 C15 C20 124.7(6) yes
Rh2 C21 C22 70.3(4) yes
Rh2 C21 C25 69.6(4) yes
Rh2 C21 C26 127.6(4) yes
C22 C21 C25 107.4(4) yes
C22 C21 C26 126.4(5) yes
C25 C21 C26 126.1(5) yes
Rh2 C22 C21 71.1(4) yes
Rh2 C22 C23 70.3(4) yes
Rh2 C22 C27 127.4(5) yes
C21 C22 C23 107.8(5) yes
C21 C22 C27 125.8(5) yes
C23 C22 C27 126.3(5) yes
Rh2 C23 C22 70.5(4) yes
Rh2 C23 C24 71.9(3) yes
Rh2 C23 C28 125.2(5) yes
C22 C23 C24 108.4(5) yes
C22 C23 C28 125.3(5) yes
C24 C23 C28 126.3(5) yes
Rh2 C24 C23 69.8(3) yes
Rh2 C24 C25 69.1(3) yes
Rh2 C24 C29 127.8(5) yes
C23 C24 C25 107.3(5) yes
C23 C24 C29 126.1(5) yes
C25 C24 C29 126.5(5) yes
Rh2 C25 C21 71.6(4) yes
Rh2 C25 C24 72.3(4) yes
Rh2 C25 C30 122.5(5) yes
C21 C25 C24 109.0(5) yes
C21 C25 C30 125.0(4) yes
C24 C25 C30 126.0(5) yes
C32 C31 C36 113.6(7) yes
C32 C31 B1 121.3(6) yes
C36 C31 B1 125.1(5) yes
C31 C32 C33 123.5(7) yes
C32 C33 C34 120.2(7) yes
C33 C34 C35 118.3(8) yes
C34 C35 C36 120.8(6) yes
C31 C36 C35 123.6(5) yes
C38 C37 C42 114.3(5) yes
C38 C37 B1 121.0(5) yes
C42 C37 B1 124.6(4) yes
C37 C38 C39 122.8(6) yes
C38 C39 C40 121.0(6) yes
C39 C40 C41 117.8(6) yes
C40 C41 C42 121.0(6) yes
C37 C42 C41 123.1(5) yes
C44 C43 C48 114.7(5) yes
C44 C43 B1 121.2(6) yes
C48 C43 B1 124.1(5) yes
C43 C44 C45 123.0(7) yes
C44 C45 C46 120.5(6) yes
C45 C46 C47 118.2(6) yes
C46 C47 C48 120.7(7) yes
C43 C48 C47 123.0(5) yes
C50 C49 C54 115.0(6) yes
C50 C49 B1 124.5(6) yes
C54 C49 B1 120.4(6) yes
C49 C50 C51 121.8(8) yes
C50 C51 C52 121.2(8) yes
C51 C52 C53 118.9(8) yes
C52 C53 C54 120.1(8) yes
C49 C54 C53 123.0(7) yes
C56 C55 C60 113.9(5) yes
C56 C55 B2 125.1(5) yes
C60 C55 B2 121.0(5) yes
C55 C56 C57 123.4(5) yes
C56 C57 C58 120.3(6) yes
C57 C58 C59 118.8(6) yes
C58 C59 C60 119.8(6) yes
C55 C60 C59 123.8(6) yes
C62 C61 C66 113.9(5) yes
C62 C61 B2 122.5(5) yes
C66 C61 B2 123.5(5) yes
C61 C62 C63 122.7(6) yes
C62 C63 C64 120.8(7) yes
C63 C64 C65 118.8(5) yes
C64 C65 C66 120.1(6) yes
C61 C66 C65 123.6(7) yes
C68 C67 C72 114.5(5) yes
C68 C67 B2 122.2(5) yes
C72 C67 B2 123.2(4) yes
C67 C68 C69 123.6(6) yes
C68 C69 C70 119.8(5) yes
C69 C70 C71 119.0(6) yes
C70 C71 C72 120.1(6) yes
C67 C72 C71 122.9(5) yes
C74 C73 C78 114.9(6) yes
C74 C73 B2 120.6(5) yes
C78 C73 B2 124.4(6) yes
C73 C74 C75 123.3(5) yes
C74 C75 C76 119.9(6) yes
C75 C76 C77 118.7(7) yes
C76 C77 C78 120.9(5) yes
C73 C78 C77 122.3(6) yes
Cl1 C79 Cl2 132.5(14) yes
Cl1 C79 O2 83.9(11) yes
Cl1 C79 C84 117(2) yes
Cl2 C79 O2 62.2(12) yes
Cl2 C79 C84 65.2(14) yes
O2 C79 C84 121.6(19) yes
O1 C80 O1b 42(3) yes
O1 C80 C81 125(3) yes
O1b C80 C81 142.3(17) yes
O1 C82 O1b 42.7(18) yes
O1 C82 C83 101.0(16) yes
O1b C82 C83 67.9(14) yes
O1b C83 C82 50.7(12) yes
Cl2 C84 C79 70.0(16) yes
Cl2 C85 O2 68.9(16) yes
Cl2 C85 C86 131(3) yes
O2 C85 C86 118(3) yes
C31 B1 C37 108.4(6) yes
C31 B1 C43 108.8(4) yes
C31 B1 C49 110.6(5) yes
C37 B1 C43 110.3(5) yes
C37 B1 C49 109.5(4) yes
C43 B1 C49 109.3(6) yes
C55 B2 C61 113.4(4) yes
C55 B2 C67 107.4(4) yes
C55 B2 C73 108.7(5) yes
C61 B2 C67 108.9(5) yes
C61 B2 C73 110.1(4) yes
C67 B2 C73 108.3(4) yes
N1 C2 H2 126.480 no
C3 C2 H2 126.469 no
N2 C3 H3 126.414 no
C2 C3 H3 126.420 no
N2 C4 H4A 109.464 no
N2 C4 H4B 109.478 no
N2 C4 H4C 109.471 no
H4A C4 H4B 109.476 no
H4A C4 H4C 109.474 no
H4B C4 H4C 109.464 no
N1 C5 H5A 108.351 no
N1 C5 H5B 108.354 no
C6 C5 H5A 108.339 no
C6 C5 H5B 108.331 no
H5A C5 H5B 107.434 no
N3 C6 H6A 107.736 no
N3 C6 H6B 107.725 no
C5 C6 H6A 107.740 no
C5 C6 H6B 107.733 no
H6A C6 H6B 107.098 no
N3 C8 H8 126.731 no
C9 C8 H8 126.752 no
N4 C9 H9 126.218 no
C8 C9 H9 126.199 no
N4 C10 H10A 109.469 no
N4 C10 H10B 109.467 no
N4 C10 H10C 109.479 no
H10A C10 H10B 109.466 no
H10A C10 H10C 109.477 no
H10B C10 H10C 109.469 no
C11 C16 H16A 109.474 no
C11 C16 H16B 109.466 no
C11 C16 H16C 109.473 no
H16A C16 H16B 109.468 no
H16A C16 H16C 109.481 no
H16B C16 H16C 109.465 no
C12 C17 H17A 109.474 no
C12 C17 H17B 109.474 no
C12 C17 H17C 109.469 no
H17A C17 H17B 109.470 no
H17A C17 H17C 109.473 no
H17B C17 H17C 109.468 no
C13 C18 H18A 109.466 no
C13 C18 H18B 109.467 no
C13 C18 H18C 109.469 no
H18A C18 H18B 109.477 no
H18A C18 H18C 109.468 no
H18B C18 H18C 109.480 no
C14 C19 H19A 109.475 no
C14 C19 H19B 109.477 no
C14 C19 H19C 109.476 no
H19A C19 H19B 109.456 no
H19A C19 H19C 109.468 no
H19B C19 H19C 109.474 no
C15 C20 H20A 109.472 no
C15 C20 H20B 109.465 no
C15 C20 H20C 109.467 no
H20A C20 H20B 109.474 no
H20A C20 H20C 109.480 no
H20B C20 H20C 109.470 no
C21 C26 H26A 109.477 no
C21 C26 H26B 109.477 no
C21 C26 H26C 109.464 no
H26A C26 H26B 109.468 no
H26A C26 H26C 109.467 no
H26B C26 H26C 109.474 no
C22 C27 H27A 109.476 no
C22 C27 H27B 109.477 no
C22 C27 H27C 109.476 no
H27A C27 H27B 109.474 no
H27A C27 H27C 109.458 no
H27B C27 H27C 109.466 no
C23 C28 H28A 109.471 no
C23 C28 H28B 109.475 no
C23 C28 H28C 109.472 no
H28A C28 H28B 109.469 no
H28A C28 H28C 109.465 no
H28B C28 H28C 109.475 no
C24 C29 H29A 109.473 no
C24 C29 H29B 109.464 no
C24 C29 H29C 109.475 no
H29A C29 H29B 109.468 no
H29A C29 H29C 109.480 no
H29B C29 H29C 109.467 no
C25 C30 H30A 109.468 no
C25 C30 H30B 109.467 no
C25 C30 H30C 109.473 no
H30A C30 H30B 109.468 no
H30A C30 H30C 109.475 no
H30B C30 H30C 109.475 no
C31 C32 H32 118.242 no
C33 C32 H32 118.232 no
C32 C33 H33 119.891 no
C34 C33 H33 119.873 no
C33 C34 H34 120.847 no
C35 C34 H34 120.842 no
C34 C35 H35 119.604 no
C36 C35 H35 119.605 no
C31 C36 H36 118.222 no
C35 C36 H36 118.226 no
C37 C38 H38 118.610 no
C39 C38 H38 118.627 no
C38 C39 H39 119.487 no
C40 C39 H39 119.470 no
C39 C40 H40 121.111 no
C41 C40 H40 121.102 no
C40 C41 H41 119.503 no
C42 C41 H41 119.481 no
C37 C42 H42 118.462 no
C41 C42 H42 118.475 no
C43 C44 H44 118.519 no
C45 C44 H44 118.516 no
C44 C45 H45 119.761 no
C46 C45 H45 119.781 no
C45 C46 H46 120.923 no
C47 C46 H46 120.919 no
C46 C47 H47 119.655 no
C48 C47 H47 119.635 no
C43 C48 H48 118.496 no
C47 C48 H48 118.498 no
C49 C50 H50 119.103 no
C51 C50 H50 119.088 no
C50 C51 H51 119.411 no
C52 C51 H51 119.412 no
C51 C52 H52 120.567 no
C53 C52 H52 120.579 no
C52 C53 H53 119.933 no
C54 C53 H53 119.921 no
C49 C54 H54 118.512 no
C53 C54 H54 118.507 no
C55 C56 H56 118.307 no
C57 C56 H56 118.305 no
C56 C57 H57 119.858 no
C58 C57 H57 119.872 no
C57 C58 H58 120.602 no
C59 C58 H58 120.581 no
C58 C59 H59 120.089 no
C60 C59 H59 120.081 no
C55 C60 H60 118.086 no
C59 C60 H60 118.090 no
C61 C62 H62 118.677 no
C63 C62 H62 118.668 no
C62 C63 H63 119.593 no
C64 C63 H63 119.582 no
C63 C64 H64 120.575 no
C65 C64 H64 120.576 no
C64 C65 H65 119.936 no
C66 C65 H65 119.937 no
C61 C66 H66 118.205 no
C65 C66 H66 118.199 no
C67 C68 H68 118.183 no
C69 C68 H68 118.175 no
C68 C69 H69 120.069 no
C70 C69 H69 120.090 no
C69 C70 H70 120.519 no
C71 C70 H70 120.511 no
C70 C71 H71 119.957 no
C72 C71 H71 119.951 no
C67 C72 H72 118.552 no
C71 C72 H72 118.545 no
C73 C74 H74 118.363 no
C75 C74 H74 118.342 no
C74 C75 H75 120.073 no
C76 C75 H75 120.064 no
C75 C76 H76 120.651 no
C77 C76 H76 120.633 no
C76 C77 H77 119.577 no
C78 C77 H77 119.567 no
C73 C78 H78 118.822 no
C77 C78 H78 118.834 no

loop_
_geom_bond_atom_site_label_1
_geom_bond_atom_site_label_2
_geom_bond_distance
_geom_bond_publ_flag
Pd1 Rh1 2.9575(11) yes
Pd1 Rh2 2.9776(11) yes
Pd1 S1 2.3475(13) yes
Pd1 S2 2.3375(16) yes
Pd1 C1 2.003(4) yes
Pd1 C7 2.021(6) yes
Rh1 Rh2 2.8901(10) yes
Rh1 S1 2.2950(14) yes
Rh1 S2 2.3071(17) yes
Rh1 C11 2.164(7) yes
Rh1 C12 2.152(7) yes
Rh1 C13 2.188(5) yes
Rh1 C14 2.163(5) yes
Rh1 C15 2.181(6) yes
Rh2 S1 2.3027(17) yes
Rh2 S2 2.2922(13) yes
Rh2 C21 2.172(7) yes
Rh2 C22 2.161(7) yes
Rh2 C23 2.159(6) yes
Rh2 C24 2.187(5) yes
Rh2 C25 2.145(6) yes
Cl1 C79 1.54(3) yes
Cl2 O2 1.744(17) yes
Cl2 C79 1.61(3) yes
Cl2 C84 1.55(3) yes
Cl2 C85 1.83(3) yes
O1 O1b 1.20(5) yes
O1 C80 0.88(3) yes
O1 C82 1.76(4) yes
O1b C80 1.69(4) yes
O1b C82 1.39(3) yes
O1b C83 1.66(3) yes
O2 C79 1.76(3) yes
O2 C85 1.01(5) yes
N1 C1 1.338(8) yes
N1 C2 1.381(6) yes
N1 C5 1.454(9) yes
N2 C1 1.340(8) yes
N2 C3 1.387(6) yes
N2 C4 1.448(9) yes
N3 C6 1.462(7) yes
N3 C7 1.350(8) yes
N3 C8 1.395(8) yes
N4 C7 1.350(6) yes
N4 C9 1.381(10) yes
N4 C10 1.455(9) yes
C2 C3 1.327(10) yes
C5 C6 1.488(9) yes
C8 C9 1.329(10) yes
C11 C12 1.445(6) yes
C11 C15 1.408(10) yes
C11 C16 1.493(11) yes
C12 C13 1.441(9) yes
C12 C17 1.491(9) yes
C13 C14 1.428(7) yes
C13 C18 1.490(7) yes
C14 C15 1.453(8) yes
C14 C19 1.487(10) yes
C15 C20 1.497(7) yes
C21 C22 1.431(8) yes
C21 C25 1.432(8) yes
C21 C26 1.490(7) yes
C22 C23 1.447(7) yes
C22 C27 1.500(8) yes
C23 C24 1.425(8) yes
C23 C28 1.493(8) yes
C24 C25 1.433(7) yes
C24 C29 1.494(8) yes
C25 C30 1.504(8) yes
C31 C32 1.409(8) yes
C31 C36 1.394(9) yes
C31 B1 1.642(11) yes
C32 C33 1.377(14) yes
C33 C34 1.375(12) yes
C34 C35 1.375(8) yes
C35 C36 1.373(9) yes
C37 C38 1.402(7) yes
C37 C42 1.397(8) yes
C37 B1 1.658(8) yes
C38 C39 1.378(9) yes
C39 C40 1.382(10) yes
C40 C41 1.369(8) yes
C41 C42 1.382(9) yes
C43 C44 1.399(7) yes
C43 C48 1.402(10) yes
C43 B1 1.661(8) yes
C44 C45 1.386(9) yes
C45 C46 1.390(12) yes
C46 C47 1.378(8) yes
C47 C48 1.385(8) yes
C49 C50 1.398(9) yes
C49 C54 1.405(10) yes
C49 B1 1.635(8) yes
C50 C51 1.400(11) yes
C51 C52 1.361(15) yes
C52 C53 1.380(12) yes
C53 C54 1.384(10) yes
C55 C56 1.406(8) yes
C55 C60 1.387(8) yes
C55 B2 1.663(8) yes
C56 C57 1.394(9) yes
C57 C58 1.364(9) yes
C58 C59 1.385(10) yes
C59 C60 1.394(8) yes
C61 C62 1.410(9) yes
C61 C66 1.391(8) yes
C61 B2 1.664(6) yes
C62 C63 1.387(7) yes
C63 C64 1.365(10) yes
C64 C65 1.368(11) yes
C65 C66 1.391(7) yes
C67 C68 1.407(6) yes
C67 C72 1.405(9) yes
C67 B2 1.652(9) yes
C68 C69 1.380(9) yes
C69 C70 1.386(10) yes
C70 C71 1.390(7) yes
C71 C72 1.388(9) yes
C73 C74 1.407(9) yes
C73 C78 1.398(7) yes
C73 B2 1.639(10) yes
C74 C75 1.386(10) yes
C75 C76 1.388(8) yes
C76 C77 1.376(10) yes
C77 C78 1.396(10) yes
C79 C84 1.20(2) yes
C80 C81 1.45(3) yes
C82 C83 1.57(3) yes
C85 C86 1.25(5) yes
C2 H2 0.950 no
C3 H3 0.950 no
C4 H4A 0.980 no
C4 H4B 0.980 no
C4 H4C 0.980 no
C5 H5A 0.990 no
C5 H5B 0.990 no
C6 H6A 0.990 no
C6 H6B 0.990 no
C8 H8 0.950 no
C9 H9 0.950 no
C10 H10A 0.980 no
C10 H10B 0.980 no
C10 H10C 0.980 no
C16 H16A 0.980 no
C16 H16B 0.980 no
C16 H16C 0.980 no
C17 H17A 0.980 no
C17 H17B 0.980 no
C17 H17C 0.980 no
C18 H18A 0.980 no
C18 H18B 0.980 no
C18 H18C 0.980 no
C19 H19A 0.980 no
C19 H19B 0.980 no
C19 H19C 0.980 no
C20 H20A 0.980 no
C20 H20B 0.980 no
C20 H20C 0.980 no
C26 H26A 0.980 no
C26 H26B 0.980 no
C26 H26C 0.980 no
C27 H27A 0.980 no
C27 H27B 0.980 no
C27 H27C 0.980 no
C28 H28A 0.980 no
C28 H28B 0.980 no
C28 H28C 0.980 no
C29 H29A 0.980 no
C29 H29B 0.980 no
C29 H29C 0.980 no
C30 H30A 0.980 no
C30 H30B 0.980 no
C30 H30C 0.980 no
C32 H32 0.950 no
C33 H33 0.950 no
C34 H34 0.950 no
C35 H35 0.950 no
C36 H36 0.950 no
C38 H38 0.950 no
C39 H39 0.950 no
C40 H40 0.950 no
C41 H41 0.950 no
C42 H42 0.950 no
C44 H44 0.950 no
C45 H45 0.950 no
C46 H46 0.950 no
C47 H47 0.950 no
C48 H48 0.950 no
C50 H50 0.950 no
C51 H51 0.950 no
C52 H52 0.950 no
C53 H53 0.950 no
C54 H54 0.950 no
C56 H56 0.950 no
C57 H57 0.950 no
C58 H58 0.950 no
C59 H59 0.950 no
C60 H60 0.950 no
C62 H62 0.950 no
C63 H63 0.950 no
C64 H64 0.950 no
C65 H65 0.950 no
C66 H66 0.950 no
C68 H68 0.950 no
C69 H69 0.950 no
C70 H70 0.950 no
C71 H71 0.950 no
C72 H72 0.950 no
C74 H74 0.950 no
C75 H75 0.950 no
C76 H76 0.950 no
C77 H77 0.950 no
C78 H78 0.950 no

loop_
_geom_contact_atom_site_label_1
_geom_contact_atom_site_label_2
_geom_contact_distance
_geom_contact_publ_flag
_geom_contact_site_symmetry_2
Pd1 C4 3.527(7) no .
Pd1 C5 3.193(7) no .
Pd1 C6 3.593(8) no .
Pd1 C10 3.445(6) no .
Cl1 C85 3.14(4) no .
S1 C10 3.509(6) no .
N1 N3 3.067(6) no .
N1 C4 3.548(10) no .
N1 C7 3.201(5) no .
N2 C5 3.534(10) no .
N3 C1 3.216(8) no .
N3 C10 3.556(8) no .
N4 C6 3.586(8) no .
C1 C6 3.225(11) no .
C2 C4 3.581(10) no .
C2 C6 3.487(10) no .
C3 C5 3.599(10) no .
C5 C7 3.077(7) no .
C6 C9 3.553(8) no .
C8 C10 3.584(11) no .
C16 C17 3.197(8) no .
C16 C20 3.200(12) no .
C17 C18 3.191(11) no .
C18 C19 3.180(9) no .
C19 C20 3.172(10) no .
C26 C27 3.193(9) no .
C26 C30 3.174(9) no .
C27 C28 3.197(8) no .
C28 C29 3.191(10) no .
C29 C30 3.207(8) no .
C31 C34 2.848(11) no .
C31 C38 3.447(8) no .
C31 C42 3.560(9) no .
C31 C44 3.112(9) no .
C31 C50 3.056(9) no .
C32 C35 2.720(11) no .
C32 C43 3.074(12) no .
C32 C44 3.250(12) no .
C32 C49 3.451(10) no .
C32 C50 3.410(10) no .
C33 C36 2.730(9) no .
C36 C37 3.042(9) no .
C36 C38 3.404(9) no .
C37 C40 2.850(9) no .
C37 C44 3.405(7) no .
C37 C54 3.117(9) no .
C38 C41 2.731(9) no .
C38 C49 3.066(8) no .
C38 C54 3.247(10) no .
C39 C42 2.726(8) no .
C42 C43 3.118(8) no .
C42 C44 3.315(8) no .
C43 C46 2.852(9) no .
C43 C54 3.357(7) no .
C44 C47 2.742(11) no .
C45 C48 2.741(8) no .
C48 C49 3.036(8) no .
C48 C54 3.263(7) no .
C49 C52 2.842(10) no .
C50 C53 2.752(12) no .
C51 C54 2.732(11) no .
C55 C58 2.855(8) no .
C55 C62 3.399(8) no .
C55 C68 3.052(8) no .
C55 C74 3.220(9) no .
C56 C59 2.734(9) no .
C56 C61 3.230(8) no .
C56 C62 3.298(8) no .
C56 C67 3.548(8) no .
C57 C60 2.736(9) no .
C60 C67 3.451(9) no .
C60 C68 3.357(9) no .
C60 C73 3.010(7) no .
C60 C74 3.348(8) no .
C61 C64 2.848(7) no .
C61 C72 3.036(8) no .
C61 C74 3.299(9) no .
C62 C65 2.735(9) no .
C62 C67 3.252(6) no .
C62 C72 3.296(7) no .
C63 C66 2.725(10) no .
C66 C73 3.019(6) no .
C66 C74 3.217(8) no .
C67 C70 2.849(9) no .
C67 C78 2.978(9) no .
C68 C71 2.746(9) no .
C68 C73 3.425(9) no .
C68 C78 3.451(9) no .
C69 C72 2.758(7) no .
C72 C73 3.584(10) no .
C73 C76 2.850(10) no .
C74 C77 2.740(7) no .
C75 C78 2.759(10) no .
C79 C86 3.55(5) no .
O1 C29 3.41(3) no 1_565
N1 C84 3.552(17) no 1_455
C2 C74 3.432(8) no 2_566
C3 C36 3.384(6) no 1_455
C3 C50 3.541(10) no 1_455
C6 C56 3.404(9) no 2_566
C8 C65 3.417(10) no 2_566
C9 C66 3.488(10) no .
C17 C42 3.558(12) no .
C17 C48 3.560(10) no .
C18 C50 3.479(9) no 2_665
C18 C51 3.434(9) no 2_665
C21 C57 3.423(10) no 2_556
C22 C57 3.596(10) no 2_556
C28 C35 3.600(8) no 1_545
C28 C36 3.330(8) no 1_545
C29 O1 3.41(3) no 1_545
C30 C67 3.574(9) no 2_556
C35 C28 3.600(8) no 1_565
C36 C3 3.384(6) no 1_655
C36 C28 3.330(8) no 1_565
C42 C17 3.558(12) no .
C48 C17 3.560(10) no .
C50 C3 3.541(10) no 1_655
C50 C18 3.479(9) no 2_665
C51 C18 3.434(9) no 2_665
C56 C6 3.404(9) no 2_566
C57 C21 3.423(10) no 2_556
C57 C22 3.596(10) no 2_556
C65 C8 3.417(10) no 2_566
C66 C9 3.488(10) no .
C67 C30 3.574(9) no 2_556
C74 C2 3.432(8) no 2_566
C83 C83 2.22(4) no 2_676
C84 N1 3.552(17) no 1_655
C86 C86 2.93(6) no 2_775
Pd1 H4B 3.0719 no .
Pd1 H5B 2.7822 no .
Pd1 H10B 2.9312 no .
Rh1 H16B 3.4043 no .
Rh1 H16C 3.4294 no .
Rh1 H17A 3.4091 no .
Rh1 H17C 3.4298 no .
Rh1 H18B 3.4895 no .
Rh1 H18C 3.4226 no .
Rh1 H19B 3.4111 no .
Rh1 H19C 3.4269 no .
Rh1 H20A 3.5080 no .
Rh1 H20C 3.4326 no .
Rh2 H26B 3.4664 no .
Rh2 H26C 3.4891 no .
Rh2 H27A 3.5079 no .
Rh2 H27C 3.4410 no .
Rh2 H28B 3.3800 no .
Rh2 H28C 3.4692 no .
Rh2 H29A 3.4308 no .
Rh2 H29C 3.5692 no .
Rh2 H30B 3.2461 no .
Rh2 H30C 3.5125 no .
S1 H10A 3.3086 no .
S1 H10B 3.1357 no .
S1 H16B 3.4111 no .
S1 H29A 3.4359 no .
S2 H4B 3.1951 no .
S2 H18B 3.5935 no .
S2 H18C 3.4633 no .
S2 H26B 3.4931 no .
N1 H3 3.1014 no .
N1 H6A 3.3074 no .
N1 H6B 2.7341 no .
N2 H2 3.1080 no .
N3 H5A 3.3423 no .
N3 H5B 2.7860 no .
N3 H9 3.1069 no .
N4 H8 3.1098 no .
C1 H2 3.1406 no .
C1 H3 3.1412 no .
C1 H4A 2.9428 no .
C1 H4B 2.5990 no .
C1 H4C 3.2009 no .
C1 H5A 3.2008 no .
C1 H5B 2.5790 no .
C2 H5A 2.6636 no .
C2 H5B 3.2407 no .
C2 H6B 3.3694 no .
C3 H4A 2.9093 no .
C3 H4B 3.2694 no .
C3 H4C 2.6610 no .
C4 H3 2.8121 no .
C4 H26C 3.0576 no .
C4 H30B 3.2625 no .
C5 H2 2.8778 no .
C5 H17A 3.3155 no .
C5 H17C 3.1888 no .
C6 H8 2.7044 no .
C7 H5B 3.0616 no .
C7 H6A 3.1342 no .
C7 H6B 3.1860 no .
C7 H8 3.1672 no .
C7 H9 3.1548 no .
C7 H10A 3.0321 no .
C7 H10B 2.5788 no .
C7 H10C 3.1687 no .
C8 H6A 2.7177 no .
C8 H6B 2.5867 no .
C9 H10A 2.8766 no .
C9 H10B 3.2712 no .
C9 H10C 2.6681 no .
C10 H9 2.7953 no .
C10 H30C 3.4084 no .
C11 H17A 3.3514 no .
C11 H17B 3.0616 no .
C11 H17C 2.7411 no .
C11 H20A 2.7251 no .
C11 H20B 3.0632 no .
C11 H20C 3.3174 no .
C12 H16A 3.0668 no .
C12 H16B 3.3357 no .
C12 H16C 2.7128 no .
C12 H18A 3.0906 no .
C12 H18B 2.7245 no .
C12 H18C 3.3327 no .
C13 H17A 2.7277 no .
C13 H17B 3.0205 no .
C13 H17C 3.3471 no .
C13 H19A 3.0173 no .
C13 H19B 2.7271 no .
C13 H19C 3.3361 no .
C14 H18A 3.0127 no .
C14 H18B 3.3435 no .
C14 H18C 2.7393 no .
C14 H20A 3.3628 no .
C14 H20B 3.0214 no .
C14 H20C 2.7385 no .
C15 H16A 3.0076 no .
C15 H16B 2.7284 no .
C15 H16C 3.3262 no .
C15 H19A 3.0551 no .
C15 H19B 3.3484 no .
C15 H19C 2.7253 no .
C16 H17B 3.5310 no .
C16 H17C 2.8729 no .
C16 H20A 2.8695 no .
C16 H20B 3.5743 no .
C17 H5B 2.8294 no .
C17 H16A 3.5470 no .
C17 H16C 2.8558 no .
C17 H18A 3.5717 no .
C17 H18B 2.8435 no .
C18 H17A 2.8873 no .
C18 H17B 3.4808 no .
C18 H19A 3.4704 no .
C18 H19B 2.8828 no .
C19 H18A 3.4489 no .
C19 H18C 2.9001 no .
C19 H20B 3.4426 no .
C19 H20C 2.8727 no .
C19 H27C 3.3188 no .
C19 H28C 3.3730 no .
C20 H16A 3.4757 no .
C20 H16B 2.9213 no .
C20 H19A 3.4927 no .
C20 H19C 2.8421 no .
C21 H4B 3.5941 no .
C21 H27A 2.7203 no .
C21 H27B 3.0614 no .
C21 H27C 3.3336 no .
C21 H30A 2.9340 no .
C21 H30B 2.7926 no .
C21 H30C 3.3735 no .
C22 H26A 3.0237 no .
C22 H26B 2.7429 no .
C22 H26C 3.3465 no .
C22 H28A 3.0886 no .
C22 H28B 3.3257 no .
C22 H28C 2.7022 no .
C23 H27A 3.3758 no .
C23 H27B 3.0257 no .
C23 H27C 2.7729 no .
C23 H29A 2.7685 no .
C23 H29B 2.9721 no .
C23 H29C 3.3579 no .
C24 H28A 2.9904 no .
C24 H28B 2.7604 no .
C24 H28C 3.3543 no .
C24 H30A 3.1577 no .
C24 H30B 3.2857 no .
C24 H30C 2.6924 no .
C25 H26A 3.0490 no .
C25 H26B 3.3334 no .
C25 H26C 2.7213 no .
C25 H29A 3.3126 no .
C25 H29B 3.1101 no .
C25 H29C 2.7086 no .
C26 H4B 3.0970 no .
C26 H27A 2.8581 no .
C26 H27B 3.5445 no .
C26 H30A 3.2586 no .
C26 H30B 3.0276 no .
C27 H26A 3.4711 no .
C27 H26B 2.9040 no .
C27 H28A 3.5805 no .
C27 H28C 2.8340 no .
C28 H19C 3.3371 no .
C28 H20C 3.3891 no .
C28 H27B 3.4563 no .
C28 H27C 2.9217 no .
C28 H29A 2.9600 no .
C28 H29B 3.3904 no .
C29 H28A 3.4012 no .
C29 H28B 2.9534 no .
C29 H30C 2.8059 no .
C30 H4B 3.4776 no .
C30 H10B 3.1632 no .
C30 H26A 3.5353 no .
C30 H26C 2.8276 no .
C30 H29C 2.8208 no .
C31 H33 3.3019 no .
C31 H35 3.2830 no .
C31 H38 3.4526 no .
C31 H44 2.8062 no .
C31 H50 2.6686 no .
C32 H34 3.2483 no .
C32 H36 3.2125 no .
C32 H44 3.0013 no .
C32 H50 2.7655 no .
C33 H35 3.2213 no .
C33 H50 3.5888 no .
C34 H32 3.2318 no .
C34 H36 3.2333 no .
C35 H33 3.2229 no .
C36 H32 3.2105 no .
C36 H34 3.2496 no .
C36 H38 3.4056 no .
C36 H50 3.4564 no .
C37 H36 2.6551 no .
C37 H39 3.2877 no .
C37 H41 3.2881 no .
C37 H44 3.3202 no .
C37 H54 2.8003 no .
C38 H36 2.7293 no .
C38 H40 3.2637 no .
C38 H42 3.2180 no .
C38 H54 2.9757 no .
C39 H36 3.5166 no .
C39 H41 3.2180 no .
C40 H38 3.2486 no .
C40 H42 3.2385 no .
C41 H39 3.2159 no .
C42 H36 3.4162 no .
C42 H38 3.2181 no .
C42 H40 3.2570 no .
C42 H44 3.1315 no .
C43 H32 2.7331 no .
C43 H42 2.7440 no .
C43 H45 3.2940 no .
C43 H47 3.2950 no .
C43 H54 3.2969 no .
C44 H32 2.9500 no .
C44 H42 2.6194 no .
C44 H46 3.2706 no .
C44 H48 3.2223 no .
C45 H42 3.5252 no .
C45 H47 3.2359 no .
C46 H44 3.2561 no .
C46 H48 3.2459 no .
C47 H45 3.2350 no .
C48 H32 3.5443 no .
C48 H44 3.2228 no .
C48 H46 3.2620 no .
C48 H54 3.1908 no .
C49 H32 3.4125 no .
C49 H38 2.7063 no .
C49 H48 2.6347 no .
C49 H51 3.2931 no .
C49 H53 3.2993 no .
C50 H32 3.3585 no .
C50 H38 3.5445 no .
C50 H48 3.4695 no .
C50 H52 3.2656 no .
C50 H54 3.2272 no .
C51 H53 3.2191 no .
C52 H50 3.2504 no .
C52 H54 3.2429 no .
C53 H48 3.3707 no .
C53 H51 3.2188 no .
C54 H38 2.9043 no .
C54 H48 2.5857 no .
C54 H50 3.2316 no .
C54 H52 3.2566 no .
C55 H57 3.3110 no .
C55 H59 3.2976 no .
C55 H62 3.2080 no .
C55 H68 2.6981 no .
C55 H74 3.0204 no .
C56 H58 3.2542 no .
C56 H60 3.2065 no .
C56 H62 2.8875 no .
C57 H59 3.2266 no .
C58 H56 3.2352 no .
C58 H60 3.2495 no .
C59 H57 3.2286 no .
C59 H68 3.5204 no .
C60 H56 3.2048 no .
C60 H58 3.2664 no .
C60 H68 2.6542 no .
C60 H74 3.2726 no .
C61 H56 2.8812 no .
C61 H63 3.3022 no .
C61 H65 3.2967 no .
C61 H72 2.6401 no .
C61 H74 3.1333 no .
C62 H56 2.5957 no .
C62 H64 3.2534 no .
C62 H66 3.2148 no .
C62 H72 2.8480 no .
C63 H65 3.2133 no .
C64 H62 3.2380 no .
C64 H66 3.2349 no .
C65 H63 3.2118 no .
C66 H62 3.2147 no .
C66 H64 3.2534 no .
C66 H72 3.2971 no .
C66 H74 3.0552 no .
C67 H60 3.4650 no .
C67 H62 3.0800 no .
C67 H69 3.3046 no .
C67 H71 3.3025 no .
C67 H78 2.5584 no .
C68 H60 3.3024 no .
C68 H70 3.2541 no .
C68 H72 3.2313 no .
C68 H78 2.8856 no .
C69 H71 3.2517 no .
C70 H68 3.2402 no .
C70 H72 3.2556 no .
C71 H69 3.2534 no .
C72 H62 3.2073 no .
C72 H68 3.2288 no .
C72 H70 3.2677 no .
C72 H78 3.0929 no .
C73 H60 2.6066 no .
C73 H66 2.5882 no .
C73 H68 3.4041 no .
C73 H75 3.3067 no .
C73 H77 3.2950 no .
C74 H60 2.9552 no .
C74 H66 2.5635 no .
C74 H76 3.2628 no .
C74 H78 3.2313 no .
C75 H66 3.4240 no .
C75 H77 3.2384 no .
C76 H74 3.2488 no .
C76 H78 3.2569 no .
C77 H75 3.2394 no .
C78 H60 3.2227 no .
C78 H66 3.4746 no .
C78 H68 3.5291 no .
C78 H74 3.2272 no .
C78 H76 3.2713 no .
B1 H32 2.7708 no .
B1 H36 2.8337 no .
B1 H38 2.7749 no .
B1 H42 2.8417 no .
B1 H44 2.7745 no .
B1 H48 2.8387 no .
B1 H50 2.8352 no .
B1 H54 2.7490 no .
B2 H56 2.8611 no .
B2 H60 2.7548 no .
B2 H62 2.8185 no .
B2 H66 2.8139 no .
B2 H68 2.7941 no .
B2 H72 2.8179 no .
B2 H74 2.7545 no .
B2 H78 2.8311 no .
H2 H3 2.4560 no .
H2 H5A 2.6643 no .
H2 H6B 3.4456 no .
H3 H4A 3.1168 no .
H3 H4C 2.6655 no .
H4A H26C 3.4247 no .
H4A H30B 3.0769 no .
H4B H26B 3.2307 no .
H4B H26C 2.3077 no .
H4B H30B 2.5783 no .
H4C H26C 3.0630 no .
H5A H6A 2.3005 no .
H5A H6B 2.2772 no .
H5A H17A 3.2851 no .
H5A H17C 3.3255 no .
H5B H6A 2.2829 no .
H5B H6B 2.8180 no .
H5B H17A 2.4899 no .
H5B H17C 2.3555 no .
H6A H8 2.7860 no .
H6A H17C 3.2140 no .
H6B H8 2.5933 no .
H8 H9 2.4582 no .
H9 H10A 3.0217 no .
H9 H10C 2.7033 no .
H10A H29C 3.4384 no .
H10A H30C 3.5661 no .
H10B H29C 3.4059 no .
H10B H30B 2.8892 no .
H10B H30C 2.6353 no .
H10C H30C 3.5787 no .
H16A H17C 3.2972 no .
H16A H20A 3.1959 no .
H16A H20B 3.5842 no .
H16B H20A 2.3232 no .
H16B H20B 3.3944 no .
H16C H17B 3.2630 no .
H16C H17C 2.2663 no .
H17A H18A 3.3587 no .
H17A H18B 2.2744 no .
H17B H18A 3.5965 no .
H17B H18B 3.1899 no .
H18A H19A 3.4614 no .
H18A H19B 3.2334 no .
H18C H19A 3.2823 no .
H18C H19B 2.3269 no .
H19A H20B 3.4885 no .
H19A H20C 3.2863 no .
H19B H27C 2.7659 no .
H19B H28C 3.4865 no .
H19C H20B 3.1889 no .
H19C H20C 2.2721 no .
H19C H27C 2.9832 no .
H19C H28B 3.4072 no .
H19C H28C 2.5015 no .
H20C H28B 2.8033 no .
H20C H28C 3.0849 no .
H26A H27A 3.1992 no .
H26A H27B 3.5540 no .
H26A H30A 3.3486 no .
H26A H30B 3.5389 no .
H26B H27A 2.3010 no .
H26B H27B 3.3502 no .
H26C H30A 2.9317 no .
H26C H30B 2.4261 no .
H27B H28A 3.5734 no .
H27B H28C 3.1478 no .
H27C H28A 3.4017 no .
H27C H28C 2.2947 no .
H28A H29A 3.2692 no .
H28A H29B 3.3129 no .
H28B H29A 2.4388 no .
H28B H29B 3.2547 no .
H29A H30C 3.5732 no .
H29B H30C 3.3018 no .
H29C H30A 3.3596 no .
H29C H30B 3.5552 no .
H29C H30C 2.1687 no .
H32 H33 2.3001 no .
H32 H44 2.9554 no .
H32 H50 2.8124 no .
H33 H34 2.3351 no .
H34 H35 2.3312 no .
H35 H36 2.2919 no .
H36 H38 2.8023 no .
H38 H39 2.3010 no .
H38 H54 2.8770 no .
H39 H40 2.3401 no .
H40 H41 2.3279 no .
H41 H42 2.3026 no .
H42 H44 2.4627 no .
H44 H45 2.3111 no .
H45 H46 2.3497 no .
H46 H47 2.3358 no .
H47 H48 2.3075 no .
H48 H54 2.6117 no .
H50 H51 2.3289 no .
H51 H52 2.3105 no .
H52 H53 2.3371 no .
H53 H54 2.3117 no .
H56 H57 2.3173 no .
H56 H62 2.1286 no .
H57 H58 2.3206 no .
H58 H59 2.3447 no .
H59 H60 2.3171 no .
H60 H68 2.5902 no .
H60 H74 3.1229 no .
H60 H78 3.5480 no .
H62 H63 2.3124 no .
H62 H72 2.9869 no .
H63 H64 2.3168 no .
H64 H65 2.3252 no .
H65 H66 2.3144 no .
H66 H74 2.5415 no .
H68 H69 2.3046 no .
H68 H78 3.1367 no .
H69 H70 2.3445 no .
H70 H71 2.3474 no .
H71 H72 2.3168 no .
H72 H78 3.4444 no .
H74 H75 2.3131 no .
H75 H76 2.3487 no .
H76 H77 2.3288 no .
H77 H78 2.3235 no .
Cl1 H18C 3.3088 no 2_665
Cl1 H26B 3.5309 no 2_665
Cl1 H27A 2.9635 no 2_665
Cl1 H50 3.2507 no .
Cl1 H51 3.1816 no .
Cl1 H51 3.1286 no 2_765
Cl2 H5A 3.5143 no 1_655
Cl2 H17A 3.2628 no 1_655
Cl2 H18B 3.3280 no 1_655
Cl2 H58 3.5667 no 2_666
O1 H16B 3.5965 no 2_666
O1 H29A 3.3874 no 1_565
O1 H29B 3.2025 no 1_565
O1 H29C 3.0858 no 1_565
O1b H10A 3.4884 no 2_666
O1b H16B 3.2753 no 2_666
O1b H29C 3.5544 no 1_565
O2 H26B 3.2568 no 2_665
O2 H27A 2.7550 no 2_665
O2 H52 3.2134 no 2_765
N1 H74 3.2825 no 2_566
N4 H66 3.2374 no .
C2 H35 3.5678 no 1_455
C2 H74 2.8690 no 2_566
C2 H75 3.4036 no 2_566
C3 H36 3.2768 no 1_455
C3 H38 3.3867 no 1_455
C3 H50 3.2885 no 1_455
C3 H74 3.4884 no 2_566
C3 H75 3.1208 no 2_566
C4 H38 3.3398 no 1_455
C4 H69 3.3618 no 2_556
C6 H41 3.4939 no .
C6 H56 3.3859 no 2_566
C6 H74 3.3994 no 2_566
C8 H66 3.4406 no .
C9 H66 2.7403 no .
C10 H66 3.4878 no .
C10 H72 3.2855 no .
C11 H53 3.5745 no .
C11 H54 2.9864 no .
C12 H54 3.1529 no .
C15 H53 3.5499 no .
C16 H54 2.9363 no .
C16 H69 3.4488 no 2_656
C17 H42 3.4490 no .
C17 H48 3.5907 no .
C17 H54 3.2866 no .
C18 H47 3.5809 no .
C18 H48 3.2709 no 2_665
C18 H51 3.5906 no 2_665
C19 H32 2.9116 no 2_665
C19 H34 3.5987 no 1_545
C20 H35 3.4436 no 1_545
C20 H68 3.5119 no 2_656
C20 H78 3.4786 no 2_656
C21 H57 3.3271 no 2_556
C22 H57 3.1470 no 2_556
C23 H57 3.4514 no 2_556
C25 H56 3.3579 no 2_556
C25 H62 3.5701 no 2_556
C26 H52 3.0487 no 1_455
C26 H68 3.4676 no 2_556
C27 H33 3.5886 no 2_665
C27 H44 3.2704 no 1_545
C27 H45 3.5609 no 1_545
C27 H57 3.5310 no 2_556
C28 H36 3.1858 no 1_545
C28 H76 3.3684 no 2_656
C29 H76 3.5051 no 2_656
C29 H77 3.4327 no 2_656
C30 H56 3.5946 no 2_556
C30 H62 3.0356 no 2_556
C31 H3 3.0483 no 1_655
C31 H28A 3.4606 no 1_565
C31 H28C 3.5734 no 1_565
C32 H19A 3.5572 no 2_665
C32 H19B 3.2453 no 2_665
C33 H19C 3.5934 no 1_565
C33 H45 3.4227 no 2_675
C34 H2 3.5558 no 1_655
C34 H19A 3.5189 no 1_565
C34 H19C 3.1349 no 1_565
C34 H20C 3.4260 no 1_565
C34 H45 3.5251 no 2_675
C34 H59 3.2731 no 2_666
C34 H60 3.5545 no 2_666
C35 H2 3.0528 no 1_655
C35 H3 3.1660 no 1_655
C35 H19C 3.4754 no 1_565
C35 H20C 3.1758 no 1_565
C35 H28A 3.5762 no 1_565
C35 H28B 3.4210 no 1_565
C35 H28C 3.2195 no 1_565
C35 H60 3.2715 no 2_666
C36 H2 3.5417 no 1_655
C36 H3 2.5773 no 1_655
C36 H28A 2.9457 no 1_565
C36 H28B 3.3969 no 1_565
C36 H28C 3.1069 no 1_565
C37 H17B 3.2648 no .
C37 H28A 3.1718 no 1_565
C38 H3 3.3385 no 1_655
C38 H16A 3.2605 no .
C39 H16A 3.4541 no .
C39 H16C 3.4219 no .
C39 H64 3.3551 no 1_655
C40 H6A 3.5924 no .
C40 H16C 3.4604 no .
C41 H6A 3.1328 no .
C41 H17C 3.2889 no .
C41 H28A 3.0125 no 1_565
C41 H57 3.0723 no 2_566
C42 H17B 3.0971 no .
C42 H17C 3.1070 no .
C42 H28A 2.7170 no 1_565
C42 H57 3.2323 no 2_566
C43 H17B 2.9095 no .
C43 H19A 3.1656 no 2_665
C44 H17B 3.5731 no .
C44 H19A 3.0941 no 2_665
C44 H27B 3.2643 no 1_565
C44 H33 3.4762 no 2_675
C45 H19A 3.0006 no 2_665
C45 H27B 3.3139 no 1_565
C45 H33 3.2184 no 2_675
C45 H34 3.3405 no 2_675
C46 H19A 2.9482 no 2_665
C46 H53 3.5419 no 2_665
C47 H17B 3.1313 no .
C47 H18A 3.5061 no .
C47 H18A 3.5291 no 2_665
C47 H19A 2.9523 no 2_665
C47 H53 3.4380 no 2_665
C48 H17B 2.6314 no .
C48 H18A 2.9061 no 2_665
C48 H19A 3.0474 no 2_665
C49 H3 3.3019 no 1_655
C49 H4C 3.1754 no 1_655
C49 H18A 3.2722 no 2_665
C50 H3 3.0842 no 1_655
C50 H4C 2.9467 no 1_655
C50 H18A 3.0908 no 2_665
C50 H18C 3.0634 no 2_665
C51 H4C 2.8382 no 1_655
C51 H18A 3.1628 no 2_665
C51 H18B 3.3699 no 2_665
C51 H18C 3.1976 no 2_665
C52 H4C 2.9383 no 1_655
C52 H18A 3.4025 no 2_665
C52 H26B 3.1734 no 1_655
C52 H26C 3.4052 no 1_655
C52 H47 3.4149 no 2_665
C53 H4C 3.1054 no 1_655
C53 H16A 3.4128 no .
C53 H18A 3.5544 no 2_665
C53 H46 3.5182 no 2_665
C53 H47 2.9156 no 2_665
C53 H69 3.2346 no 2_656
C54 H4C 3.1932 no 1_655
C54 H16A 2.9850 no .
C54 H17B 3.5151 no .
C54 H18A 3.4868 no 2_665
C54 H47 3.4109 no 2_665
C55 H2 3.5640 no 2_566
C55 H5A 3.4177 no 2_566
C55 H6B 2.9754 no 2_566
C55 H26A 3.4416 no 2_556
C55 H30A 3.4823 no 2_556
C56 H5A 3.0531 no 2_566
C56 H6A 3.2038 no 2_566
C56 H6B 2.8552 no 2_566
C56 H26A 3.2126 no 2_556
C56 H30A 3.2757 no 2_556
C56 H41 3.2683 no 2_566
C57 H5A 2.7797 no 2_566
C57 H6A 3.4604 no 2_566
C57 H6B 3.5472 no 2_566
C57 H26A 2.9728 no 2_556
C57 H27B 3.4617 no 2_556
C57 H41 3.0193 no 2_566
C57 H42 3.5690 no 2_566
C58 H5A 2.8507 no 2_566
C58 H26A 2.9343 no 2_556
C58 H27B 3.5402 no 2_556
C59 H2 3.0209 no 2_566
C59 H5A 3.1776 no 2_566
C59 H26A 3.1180 no 2_556
C59 H34 3.4083 no 2_666
C60 H2 2.8630 no 2_566
C60 H5A 3.4082 no 2_566
C60 H26A 3.3549 no 2_556
C60 H35 3.3809 no 2_666
C61 H6B 3.1302 no 2_566
C61 H8 3.4273 no 2_566
C61 H10C 3.3442 no .
C62 H8 3.4255 no 2_566
C62 H30A 3.2141 no 2_556
C62 H71 3.1936 no 2_556
C63 H8 3.1260 no 2_566
C63 H70 3.0214 no 2_556
C63 H71 3.1916 no 2_556
C64 H8 2.7706 no 2_566
C64 H39 3.3464 no 1_455
C64 H70 3.2386 no 2_556
C64 H75 3.3429 no 2_566
C65 H8 2.7151 no 2_566
C65 H75 3.4887 no 2_566
C66 H6B 3.4096 no 2_566
C66 H8 3.0275 no 2_566
C66 H9 3.3569 no .
C66 H10C 3.0041 no .
C67 H10C 3.5491 no .
C67 H30A 2.6509 no 2_556
C68 H20A 3.5203 no 2_656
C68 H20B 3.4815 no 2_656
C68 H26A 3.4472 no 2_556
C68 H26C 3.2811 no 2_556
C68 H30A 2.8695 no 2_556
C68 H30B 3.4969 no 2_556
C69 H4A 3.3502 no 2_556
C69 H16A 3.2808 no 2_656
C69 H26C 3.2625 no 2_556
C69 H30A 3.3036 no 2_556
C69 H30B 3.3115 no 2_556
C70 H4A 3.2148 no 2_556
C70 H30A 3.4942 no 2_556
C70 H30B 3.3482 no 2_556
C70 H63 3.4302 no 2_556
C71 H30A 3.2725 no 2_556
C71 H30B 3.5597 no 2_556
C71 H63 3.5824 no 2_556
C71 H71 3.4883 no 2_556
C71 H72 3.4362 no 2_556
C72 H10C 3.0250 no .
C72 H30A 2.8629 no 2_556
C72 H71 3.2578 no 2_556
C73 H9 3.1002 no .
C73 H10C 3.3338 no .
C74 H2 3.1420 no 2_566
C74 H6B 3.4788 no 2_566
C74 H9 2.9720 no .
C74 H35 3.2698 no 2_666
C74 H65 3.4279 no 2_566
C75 H2 3.5485 no 2_566
C75 H3 3.5550 no 2_566
C75 H9 2.8100 no .
C75 H35 3.0603 no 2_666
C75 H36 3.1287 no 2_666
C75 H64 3.3944 no 2_566
C75 H65 3.3650 no 2_566
C76 H9 2.7369 no .
C76 H28B 3.0569 no 2_656
C76 H29A 3.3665 no 2_656
C76 H35 3.1750 no 2_666
C76 H36 3.2164 no 2_666
C77 H9 2.8226 no .
C77 H20A 3.2725 no 2_656
C77 H20C 3.4966 no 2_656
C77 H28B 3.1420 no 2_656
C77 H29A 3.1841 no 2_656
C77 H35 3.4665 no 2_666
C78 H9 2.9985 no .
C78 H10C 3.1423 no .
C78 H20A 3.0468 no 2_656
C79 H50 3.1897 no .
C79 H51 3.4518 no .
C80 H29B 3.5224 no 1_565
C80 H40 3.2463 no 2_666
C81 H29B 3.1383 no 1_565
C81 H40 3.3445 no .
C81 H40 3.0271 no 2_666
C81 H76 3.4685 no 2_666
C82 H10A 3.3964 no 1_565
C82 H16B 2.9713 no 2_666
C82 H29C 3.2587 no 1_565
C82 H78 3.2876 no 1_565
C83 H10A 2.9486 no 1_565
C83 H10A 3.2490 no 2_666
C83 H29A 3.5292 no 1_565
C83 H29C 3.4219 no 1_565
C83 H77 3.5973 no 1_565
C83 H77 3.5554 no 2_666
C84 H17A 3.5963 no 1_655
C84 H18B 3.1270 no 1_655
C84 H51 3.3120 no .
C85 H27A 3.2702 no 2_665
C85 H58 3.2733 no 2_666
C85 H59 3.2808 no 2_666
C86 H27A 3.5237 no 2_665
C86 H46 3.3760 no 1_655
C86 H58 3.1842 no 1_664
C86 H58 3.1909 no 2_666
B1 H3 3.5488 no 1_655
B1 H17B 3.5260 no .
B2 H6B 3.4507 no 2_566
B2 H10C 3.5936 no .
B2 H30A 3.4369 no 2_556
H2 C34 3.5558 no 1_455
H2 C35 3.0528 no 1_455
H2 C36 3.5417 no 1_455
H2 C55 3.5640 no 2_566
H2 C59 3.0209 no 2_566
H2 C60 2.8630 no 2_566
H2 C74 3.1420 no 2_566
H2 C75 3.5485 no 2_566
H2 H35 2.8779 no 1_455
H2 H59 3.1110 no 2_566
H2 H60 2.8205 no 2_566
H2 H74 2.7304 no 2_566
H2 H75 3.4791 no 2_566
H3 C31 3.0483 no 1_455
H3 C35 3.1660 no 1_455
H3 C36 2.5773 no 1_455
H3 C38 3.3385 no 1_455
H3 C49 3.3019 no 1_455
H3 C50 3.0842 no 1_455
H3 C75 3.5550 no 2_566
H3 B1 3.5488 no 1_455
H3 H35 3.3998 no 1_455
H3 H36 2.4376 no 1_455
H3 H38 2.6610 no 1_455
H3 H50 2.8615 no 1_455
H3 H75 2.9419 no 2_566
H4A C69 3.3502 no 2_556
H4A C70 3.2148 no 2_556
H4A H38 3.1380 no 1_455
H4A H64 3.3474 no .
H4A H69 3.0569 no 2_556
H4A H70 2.8069 no 2_556
H4B H69 3.4677 no 2_556
H4C C49 3.1754 no 1_455
H4C C50 2.9467 no 1_455
H4C C51 2.8382 no 1_455
H4C C52 2.9383 no 1_455
H4C C53 3.1054 no 1_455
H4C C54 3.1932 no 1_455
H4C H38 2.8161 no 1_455
H4C H50 3.4322 no 1_455
H4C H51 3.2840 no 1_455
H4C H52 3.4363 no 1_455
H4C H69 3.0215 no 2_556
H5A Cl2 3.5143 no 1_455
H5A C55 3.4177 no 2_566
H5A C56 3.0531 no 2_566
H5A C57 2.7797 no 2_566
H5A C58 2.8507 no 2_566
H5A C59 3.1776 no 2_566
H5A C60 3.4082 no 2_566
H5A H56 3.5343 no 2_566
H5A H57 3.1449 no 2_566
H5A H58 3.2466 no 2_566
H6A C40 3.5924 no .
H6A C41 3.1328 no .
H6A C56 3.2038 no 2_566
H6A C57 3.4604 no 2_566
H6A H40 3.4357 no .
H6A H41 2.5506 no .
H6A H56 3.0156 no 2_566
H6A H57 3.4695 no 2_566
H6B C55 2.9754 no 2_566
H6B C56 2.8552 no 2_566
H6B C57 3.5472 no 2_566
H6B C61 3.1302 no 2_566
H6B C66 3.4096 no 2_566
H6B C74 3.4788 no 2_566
H6B B2 3.4507 no 2_566
H6B H56 2.8592 no 2_566
H6B H66 3.5807 no 2_566
H6B H74 2.6007 no 2_566
H8 C61 3.4273 no 2_566
H8 C62 3.4255 no 2_566
H8 C63 3.1260 no 2_566
H8 C64 2.7706 no 2_566
H8 C65 2.7151 no 2_566
H8 C66 3.0275 no 2_566
H8 H64 3.1471 no 2_566
H8 H65 3.0759 no 2_566
H8 H66 3.5066 no 2_566
H9 C66 3.3569 no .
H9 C73 3.1002 no .
H9 C74 2.9720 no .
H9 C75 2.8100 no .
H9 C76 2.7369 no .
H9 C77 2.8226 no .
H9 C78 2.9985 no .
H9 H66 2.4981 no .
H9 H74 3.5568 no .
H9 H75 3.3265 no .
H9 H76 3.2208 no .
H9 H77 3.3415 no .
H9 H78 3.5962 no .
H10A O1b 3.4884 no 2_666
H10A C82 3.3964 no 1_545
H10A C83 2.9486 no 1_545
H10A C83 3.2490 no 2_666
H10A H78 3.3935 no .
H10B H72 3.3167 no .
H10C C61 3.3442 no .
H10C C66 3.0041 no .
H10C C67 3.5491 no .
H10C C72 3.0250 no .
H10C C73 3.3338 no .
H10C C78 3.1423 no .
H10C B2 3.5936 no .
H10C H66 2.8325 no .
H10C H72 2.4758 no .
H10C H78 3.0303 no .
H16A C38 3.2605 no .
H16A C39 3.4541 no .
H16A C53 3.4128 no .
H16A C54 2.9850 no .
H16A C69 3.2808 no 2_656
H16A H38 3.3032 no .
H16A H53 3.1435 no .
H16A H54 2.2773 no .
H16A H69 2.6759 no 2_656
H16B O1 3.5965 no 2_666
H16B O1b 3.2753 no 2_666
H16B C82 2.9713 no 2_666
H16B H69 3.3867 no 2_656
H16C C39 3.4219 no .
H16C C40 3.4604 no .
H16C H54 3.2435 no .
H17A Cl2 3.2628 no 1_455
H17A C84 3.5963 no 1_455
H17B C37 3.2648 no .
H17B C42 3.0971 no .
H17B C43 2.9095 no .
H17B C44 3.5731 no .
H17B C47 3.1313 no .
H17B C48 2.6314 no .
H17B C54 3.5151 no .
H17B B1 3.5260 no .
H17B H42 2.9201 no .
H17B H47 3.5028 no .
H17B H48 2.7268 no .
H17B H54 2.7528 no .
H17C C41 3.2889 no .
H17C C42 3.1070 no .
H17C H41 3.4675 no .
H17C H42 3.1554 no .
H17C H54 3.4903 no .
H18A C47 3.5061 no .
H18A C47 3.5291 no 2_665
H18A C48 2.9061 no 2_665
H18A C49 3.2722 no 2_665
H18A C50 3.0908 no 2_665
H18A C51 3.1628 no 2_665
H18A C52 3.4025 no 2_665
H18A C53 3.5544 no 2_665
H18A C54 3.4868 no 2_665
H18A H47 2.8489 no .
H18A H47 3.5023 no 2_665
H18A H48 2.3525 no 2_665
H18A H50 3.4738 no 2_665
H18A H51 3.5734 no 2_665
H18B Cl2 3.3280 no 1_455
H18B C51 3.3699 no 2_665
H18B C84 3.1270 no 1_455
H18B H47 3.5018 no .
H18B H51 3.3779 no 2_665
H18C Cl1 3.3088 no 2_665
H18C C50 3.0634 no 2_665
H18C C51 3.1976 no 2_665
H18C H32 3.4078 no 2_665
H18C H50 3.0209 no 2_665
H18C H51 3.2381 no 2_665
H19A C32 3.5572 no 2_665
H19A C34 3.5189 no 1_545
H19A C43 3.1656 no 2_665
H19A C44 3.0941 no 2_665
H19A C45 3.0006 no 2_665
H19A C46 2.9482 no 2_665
H19A C47 2.9523 no 2_665
H19A C48 3.0474 no 2_665
H19A H32 2.6403 no 2_665
H19A H34 3.1848 no 1_545
H19A H45 3.5191 no 2_665
H19A H46 3.4537 no 2_665
H19A H47 3.4485 no 2_665
H19A H48 3.5848 no 2_665
H19B C32 3.2453 no 2_665
H19B H32 2.3541 no 2_665
H19B H33 3.5094 no 2_665
H19C C33 3.5934 no 1_545
H19C C34 3.1349 no 1_545
H19C C35 3.4754 no 1_545
H19C H32 3.4106 no 2_665
H19C H34 3.1114 no 1_545
H20A C68 3.5203 no 2_656
H20A C77 3.2725 no 2_656
H20A C78 3.0468 no 2_656
H20A H68 3.2781 no 2_656
H20A H77 3.1073 no 2_656
H20A H78 2.6802 no 2_656
H20B C68 3.4815 no 2_656
H20B H34 3.2106 no 1_545
H20B H35 3.3645 no 1_545
H20B H53 3.0871 no .
H20B H60 3.0122 no 2_656
H20B H68 2.8500 no 2_656
H20C C34 3.4260 no 1_545
H20C C35 3.1758 no 1_545
H20C C77 3.4966 no 2_656
H20C H34 3.2185 no 1_545
H20C H35 2.7339 no 1_545
H20C H60 3.5841 no 2_656
H20C H77 3.4394 no 2_656
H26A C55 3.4416 no 2_556
H26A C56 3.2126 no 2_556
H26A C57 2.9728 no 2_556
H26A C58 2.9343 no 2_556
H26A C59 3.1180 no 2_556
H26A C60 3.3549 no 2_556
H26A C68 3.4472 no 2_556
H26A H52 3.1831 no 1_455
H26A H57 3.3931 no 2_556
H26A H58 3.3427 no 2_556
H26A H68 2.9197 no 2_556
H26B Cl1 3.5309 no 2_665
H26B O2 3.2568 no 2_665
H26B C52 3.1734 no 1_455
H26B H52 2.4678 no 1_455
H26C C52 3.4052 no 1_455
H26C C68 3.2811 no 2_556
H26C C69 3.2625 no 2_556
H26C H52 3.0257 no 1_455
H26C H68 3.1135 no 2_556
H26C H69 3.1060 no 2_556
H27A Cl1 2.9635 no 2_665
H27A O2 2.7550 no 2_665
H27A C85 3.2702 no 2_665
H27A C86 3.5237 no 2_665
H27B C44 3.2643 no 1_545
H27B C45 3.3139 no 1_545
H27B C57 3.4617 no 2_556
H27B C58 3.5402 no 2_556
H27B H33 3.4855 no 2_665
H27B H42 3.4659 no 1_545
H27B H44 2.6602 no 1_545
H27B H45 2.7760 no 1_545
H27B H57 2.9524 no 2_556
H27B H58 3.1190 no 2_556
H27C H33 3.0595 no 2_665
H27C H44 3.0189 no 1_545
H28A C31 3.4606 no 1_545
H28A C35 3.5762 no 1_545
H28A C36 2.9457 no 1_545
H28A C37 3.1718 no 1_545
H28A C41 3.0125 no 1_545
H28A C42 2.7170 no 1_545
H28A H36 2.6409 no 1_545
H28A H41 3.2677 no 1_545
H28A H42 2.8146 no 1_545
H28A H44 3.3108 no 1_545
H28A H76 3.1312 no 2_656
H28B C35 3.4210 no 1_545
H28B C36 3.3969 no 1_545
H28B C76 3.0569 no 2_656
H28B C77 3.1420 no 2_656
H28B H35 3.2296 no 1_545
H28B H36 3.1636 no 1_545
H28B H76 2.7242 no 2_656
H28B H77 2.8752 no 2_656
H28C C31 3.5734 no 1_545
H28C C35 3.2195 no 1_545
H28C C36 3.1069 no 1_545
H28C H35 3.4462 no 1_545
H28C H36 3.2508 no 1_545
H28C H44 3.1855 no 1_545
H29A O1 3.3874 no 1_545
H29A C76 3.3665 no 2_656
H29A C77 3.1841 no 2_656
H29A C83 3.5292 no 1_545
H29A H76 2.8534 no 2_656
H29A H77 2.4582 no 2_656
H29B O1 3.2025 no 1_545
H29B C80 3.5224 no 1_545
H29B C81 3.1383 no 1_545
H29B H40 3.5916 no 1_545
H29B H41 3.4533 no 1_545
H29B H62 3.4430 no 2_556
H29B H63 3.5681 no 2_556
H29B H76 3.2821 no 2_656
H29C O1 3.0858 no 1_545
H29C O1b 3.5544 no 1_545
H29C C82 3.2587 no 1_545
H29C C83 3.4219 no 1_545
H29C H62 3.5550 no 2_556
H30A C55 3.4823 no 2_556
H30A C56 3.2757 no 2_556
H30A C62 3.2141 no 2_556
H30A C67 2.6509 no 2_556
H30A C68 2.8695 no 2_556
H30A C69 3.3036 no 2_556
H30A C70 3.4942 no 2_556
H30A C71 3.2725 no 2_556
H30A C72 2.8629 no 2_556
H30A B2 3.4369 no 2_556
H30A H56 2.9763 no 2_556
H30A H62 2.3812 no 2_556
H30A H68 3.2936 no 2_556
H30A H71 3.4338 no .
H30A H72 3.3021 no 2_556
H30B C68 3.4969 no 2_556
H30B C69 3.3115 no 2_556
H30B C70 3.3482 no 2_556
H30B C71 3.5597 no 2_556
H30C H62 2.9827 no 2_556
H30C H71 2.9157 no .
H30C H72 3.4918 no .
H32 C19 2.9116 no 2_665
H32 H18C 3.4078 no 2_665
H32 H19A 2.6403 no 2_665
H32 H19B 2.3541 no 2_665
H32 H19C 3.4106 no 2_665
H33 C27 3.5886 no 2_665
H33 C44 3.4762 no 2_675
H33 C45 3.2184 no 2_675
H33 H19B 3.5094 no 2_665
H33 H27B 3.4855 no 2_665
H33 H27C 3.0595 no 2_665
H33 H44 3.2001 no 2_675
H33 H45 2.7263 no 2_675
H34 C19 3.5987 no 1_565
H34 C45 3.3405 no 2_675
H34 C59 3.4083 no 2_666
H34 H19A 3.1848 no 1_565
H34 H19C 3.1114 no 1_565
H34 H20B 3.2106 no 1_565
H34 H20C 3.2185 no 1_565
H34 H45 2.9519 no 2_675
H34 H46 3.4593 no 2_675
H34 H59 2.6374 no 2_666
H34 H60 3.1455 no 2_666
H35 C2 3.5678 no 1_655
H35 C20 3.4436 no 1_565
H35 C60 3.3809 no 2_666
H35 C74 3.2698 no 2_666
H35 C75 3.0603 no 2_666
H35 C76 3.1750 no 2_666
H35 C77 3.4665 no 2_666
H35 H2 2.8779 no 1_655
H35 H3 3.3998 no 1_655
H35 H20B 3.3645 no 1_565
H35 H20C 2.7339 no 1_565
H35 H28B 3.2296 no 1_565
H35 H28C 3.4462 no 1_565
H35 H60 2.5571 no 2_666
H35 H75 3.3915 no 2_666
H35 H76 3.5678 no 2_666
H36 C3 3.2768 no 1_655
H36 C28 3.1858 no 1_565
H36 C75 3.1287 no 2_666
H36 C76 3.2164 no 2_666
H36 H3 2.4376 no 1_655
H36 H28A 2.6409 no 1_565
H36 H28B 3.1636 no 1_565
H36 H28C 3.2508 no 1_565
H36 H75 2.8780 no 2_666
H36 H76 3.0433 no 2_666
H38 C3 3.3867 no 1_655
H38 C4 3.3398 no 1_655
H38 H3 2.6610 no 1_655
H38 H4A 3.1380 no 1_655
H38 H4C 2.8161 no 1_655
H38 H16A 3.3032 no .
H38 H75 3.5878 no 2_666
H39 C64 3.3464 no 1_655
H39 H63 3.1948 no 1_655
H39 H64 2.5510 no 1_655
H39 H70 3.2053 no 2_656
H40 C80 3.2463 no 2_666
H40 C81 3.3445 no .
H40 C81 3.0271 no 2_666
H40 H6A 3.4357 no .
H40 H29B 3.5916 no 1_565
H41 C6 3.4939 no .
H41 C56 3.2683 no 2_566
H41 C57 3.0193 no 2_566
H41 H6A 2.5506 no .
H41 H17C 3.4675 no .
H41 H28A 3.2677 no 1_565
H41 H29B 3.4533 no 1_565
H41 H56 2.8463 no 2_566
H41 H57 2.3696 no 2_566
H42 C17 3.4490 no .
H42 C57 3.5690 no 2_566
H42 H17B 2.9201 no .
H42 H17C 3.1554 no .
H42 H27B 3.4659 no 1_565
H42 H28A 2.8146 no 1_565
H42 H57 2.6901 no 2_566
H44 C27 3.2704 no 1_565
H44 H27B 2.6602 no 1_565
H44 H27C 3.0189 no 1_565
H44 H28A 3.3108 no 1_565
H44 H28C 3.1855 no 1_565
H44 H33 3.2001 no 2_675
H45 C27 3.5609 no 1_565
H45 C33 3.4227 no 2_675
H45 C34 3.5251 no 2_675
H45 H19A 3.5191 no 2_665
H45 H27B 2.7760 no 1_565
H45 H33 2.7263 no 2_675
H45 H34 2.9519 no 2_675
H46 C53 3.5182 no 2_665
H46 C86 3.3760 no 1_455
H46 H19A 3.4537 no 2_665
H46 H34 3.4593 no 2_675
H46 H52 3.2097 no 2_665
H46 H53 3.0080 no 2_665
H47 C18 3.5809 no .
H47 C52 3.4149 no 2_665
H47 C53 2.9156 no 2_665
H47 C54 3.4109 no 2_665
H47 H17B 3.5028 no .
H47 H18A 2.8489 no .
H47 H18A 3.5023 no 2_665
H47 H18B 3.5018 no .
H47 H19A 3.4485 no 2_665
H47 H48 2.9645 no 2_665
H47 H53 2.7747 no 2_665
H47 H54 3.5998 no 2_665
H48 C17 3.5907 no .
H48 C18 3.2709 no 2_665
H48 H17B 2.7268 no .
H48 H18A 2.3525 no 2_665
H48 H19A 3.5848 no 2_665
H48 H47 2.9645 no 2_665
H50 Cl1 3.2507 no .
H50 C3 3.2885 no 1_655
H50 C79 3.1897 no .
H50 H3 2.8615 no 1_655
H50 H4C 3.4322 no 1_655
H50 H18A 3.4738 no 2_665
H50 H18C 3.0209 no 2_665
H51 Cl1 3.1816 no .
H51 Cl1 3.1286 no 2_765
H51 C18 3.5906 no 2_665
H51 C79 3.4518 no .
H51 C84 3.3120 no .
H51 H4C 3.2840 no 1_655
H51 H18A 3.5734 no 2_665
H51 H18B 3.3779 no 2_665
H51 H18C 3.2381 no 2_665
H52 O2 3.2134 no 2_765
H52 C26 3.0487 no 1_655
H52 H4C 3.4363 no 1_655
H52 H26A 3.1831 no 1_655
H52 H26B 2.4678 no 1_655
H52 H26C 3.0257 no 1_655
H52 H46 3.2097 no 2_665
H53 C11 3.5745 no .
H53 C15 3.5499 no .
H53 C46 3.5419 no 2_665
H53 C47 3.4380 no 2_665
H53 H16A 3.1435 no .
H53 H20B 3.0871 no .
H53 H46 3.0080 no 2_665
H53 H47 2.7747 no 2_665
H53 H68 3.5984 no 2_656
H53 H69 2.9670 no 2_656
H54 C11 2.9864 no .
H54 C12 3.1529 no .
H54 C16 2.9363 no .
H54 C17 3.2866 no .
H54 H16A 2.2773 no .
H54 H16C 3.2435 no .
H54 H17B 2.7528 no .
H54 H17C 3.4903 no .
H54 H47 3.5998 no 2_665
H56 C6 3.3859 no 2_566
H56 C25 3.3579 no 2_556
H56 C30 3.5946 no 2_556
H56 H5A 3.5343 no 2_566
H56 H6A 3.0156 no 2_566
H56 H6B 2.8592 no 2_566
H56 H30A 2.9763 no 2_556
H56 H41 2.8463 no 2_566
H57 C21 3.3271 no 2_556
H57 C22 3.1470 no 2_556
H57 C23 3.4514 no 2_556
H57 C27 3.5310 no 2_556
H57 C41 3.0723 no 2_566
H57 C42 3.2323 no 2_566
H57 H5A 3.1449 no 2_566
H57 H6A 3.4695 no 2_566
H57 H26A 3.3931 no 2_556
H57 H27B 2.9524 no 2_556
H57 H41 2.3696 no 2_566
H57 H42 2.6901 no 2_566
H58 Cl2 3.5667 no 2_666
H58 C85 3.2733 no 2_666
H58 C86 3.1842 no 1_446
H58 C86 3.1909 no 2_666
H58 H5A 3.2466 no 2_566
H58 H26A 3.3427 no 2_556
H58 H27B 3.1190 no 2_556
H59 C34 3.2731 no 2_666
H59 C85 3.2808 no 2_666
H59 H2 3.1110 no 2_566
H59 H34 2.6374 no 2_666
H60 C34 3.5545 no 2_666
H60 C35 3.2715 no 2_666
H60 H2 2.8205 no 2_566
H60 H20B 3.0122 no 2_656
H60 H20C 3.5841 no 2_656
H60 H34 3.1455 no 2_666
H60 H35 2.5571 no 2_666
H62 C25 3.5701 no 2_556
H62 C30 3.0356 no 2_556
H62 H29B 3.4430 no 2_556
H62 H29C 3.5550 no 2_556
H62 H30A 2.3812 no 2_556
H62 H30C 2.9827 no 2_556
H62 H71 3.0287 no 2_556
H63 C70 3.4302 no 2_556
H63 C71 3.5824 no 2_556
H63 H29B 3.5681 no 2_556
H63 H39 3.1948 no 1_455
H63 H70 2.7360 no 2_556
H63 H71 3.0459 no 2_556
H64 C39 3.3551 no 1_455
H64 C75 3.3944 no 2_566
H64 H4A 3.3474 no .
H64 H8 3.1471 no 2_566
H64 H39 2.5510 no 1_455
H64 H70 3.1344 no 2_556
H64 H75 2.6537 no 2_566
H65 C74 3.4279 no 2_566
H65 C75 3.3650 no 2_566
H65 H8 3.0759 no 2_566
H65 H66 3.1785 no 2_566
H65 H74 3.0563 no 2_566
H65 H75 2.9511 no 2_566
H66 N4 3.2374 no .
H66 C8 3.4406 no .
H66 C9 2.7403 no .
H66 C10 3.4878 no .
H66 H6B 3.5807 no 2_566
H66 H8 3.5066 no 2_566
H66 H9 2.4981 no .
H66 H10C 2.8325 no .
H66 H65 3.1785 no 2_566
H68 C20 3.5119 no 2_656
H68 C26 3.4676 no 2_556
H68 H20A 3.2781 no 2_656
H68 H20B 2.8500 no 2_656
H68 H26A 2.9197 no 2_556
H68 H26C 3.1135 no 2_556
H68 H30A 3.2936 no 2_556
H68 H53 3.5984 no 2_656
H69 C4 3.3618 no 2_556
H69 C16 3.4488 no 2_656
H69 C53 3.2346 no 2_656
H69 H4A 3.0569 no 2_556
H69 H4B 3.4677 no 2_556
H69 H4C 3.0215 no 2_556
H69 H16A 2.6759 no 2_656
H69 H16B 3.3867 no 2_656
H69 H26C 3.1060 no 2_556
H69 H53 2.9670 no 2_656
H70 C63 3.0214 no 2_556
H70 C64 3.2386 no 2_556
H70 H4A 2.8069 no 2_556
H70 H39 3.2053 no 2_656
H70 H63 2.7360 no 2_556
H70 H64 3.1344 no 2_556
H71 C62 3.1936 no 2_556
H71 C63 3.1916 no 2_556
H71 C71 3.4883 no 2_556
H71 C72 3.2578 no 2_556
H71 H30A 3.4338 no .
H71 H30C 2.9157 no .
H71 H62 3.0287 no 2_556
H71 H63 3.0459 no 2_556
H71 H71 3.2377 no 2_556
H71 H72 2.8183 no 2_556
H72 C10 3.2855 no .
H72 C71 3.4362 no 2_556
H72 H10B 3.3167 no .
H72 H10C 2.4758 no .
H72 H30A 3.3021 no 2_556
H72 H30C 3.4918 no .
H72 H71 2.8183 no 2_556
H74 N1 3.2825 no 2_566
H74 C2 2.8690 no 2_566
H74 C3 3.4884 no 2_566
H74 C6 3.3994 no 2_566
H74 H2 2.7304 no 2_566
H74 H6B 2.6007 no 2_566
H74 H9 3.5568 no .
H74 H65 3.0563 no 2_566
H75 C2 3.4036 no 2_566
H75 C3 3.1208 no 2_566
H75 C64 3.3429 no 2_566
H75 C65 3.4887 no 2_566
H75 H2 3.4791 no 2_566
H75 H3 2.9419 no 2_566
H75 H9 3.3265 no .
H75 H35 3.3915 no 2_666
H75 H36 2.8780 no 2_666
H75 H38 3.5878 no 2_666
H75 H64 2.6537 no 2_566
H75 H65 2.9511 no 2_566
H76 C28 3.3684 no 2_656
H76 C29 3.5051 no 2_656
H76 C81 3.4685 no 2_666
H76 H9 3.2208 no .
H76 H28A 3.1312 no 2_656
H76 H28B 2.7242 no 2_656
H76 H29A 2.8534 no 2_656
H76 H29B 3.2821 no 2_656
H76 H35 3.5678 no 2_666
H76 H36 3.0433 no 2_666
H77 C29 3.4327 no 2_656
H77 C83 3.5973 no 1_545
H77 C83 3.5554 no 2_666
H77 H9 3.3415 no .
H77 H20A 3.1073 no 2_656
H77 H20C 3.4394 no 2_656
H77 H28B 2.8752 no 2_656
H77 H29A 2.4582 no 2_656
H78 C20 3.4786 no 2_656
H78 C82 3.2876 no 1_545
H78 H9 3.5962 no .
H78 H10A 3.3935 no .
H78 H10C 3.0303 no .
H78 H20A 2.6802 no 2_656

loop_
_geom_torsion_atom_site_label_1
_geom_torsion_atom_site_label_2
_geom_torsion_atom_site_label_3
_geom_torsion_atom_site_label_4
_geom_torsion
_geom_torsion_publ_flag
Rh1 Pd1 Rh2 Rh1 0.00(2) no
Rh1 Pd1 Rh2 S1 61.76(3) no
Rh1 Pd1 Rh2 S2 -62.28(3) no
Rh1 Pd1 Rh2 C21 -143.7(2) no
Rh1 Pd1 Rh2 C22 -105.0(4) no
Rh1 Pd1 Rh2 C24 131.4(2) no
Rh1 Pd1 Rh2 C25 172.93(18) no
Rh2 Pd1 Rh1 Rh2 0.000(18) no
Rh2 Pd1 Rh1 S1 -61.56(3) no
Rh2 Pd1 Rh1 S2 61.19(2) no
Rh2 Pd1 Rh1 C11 -145.6(2) no
Rh2 Pd1 Rh1 C12 170.83(18) no
Rh2 Pd1 Rh1 C13 130.0(2) no
Rh2 Pd1 Rh1 C15 -109.5(4) no
Rh1 Pd1 S1 Rh1 0.000(13) no
Rh1 Pd1 S1 Rh2 -79.52(5) no
S1 Pd1 Rh1 Rh2 61.56(6) no
S1 Pd1 Rh1 S1 -0.00(6) no
S1 Pd1 Rh1 S2 122.75(6) no
S1 Pd1 Rh1 C11 -84.08(6) no
S1 Pd1 Rh1 C12 -127.61(6) no
S1 Pd1 Rh1 C13 -168.44(7) no
S1 Pd1 Rh1 C15 -47.9(4) no
Rh1 Pd1 S2 Rh1 -0.0 no
Rh1 Pd1 S2 Rh2 79.42(4) no
S2 Pd1 Rh1 Rh2 -61.19(5) no
S2 Pd1 Rh1 S1 -122.75(5) no
S2 Pd1 Rh1 S2 -0.00(4) no
S2 Pd1 Rh1 C11 153.17(5) no
S2 Pd1 Rh1 C12 109.64(5) no
S2 Pd1 Rh1 C13 68.81(6) no
S2 Pd1 Rh1 C15 -170.7(4) no
Rh1 Pd1 C1 N1 -68.8(5) no
Rh1 Pd1 C1 N2 108.8(4) no
C1 Pd1 Rh1 Rh2 -115.9(3) no
C1 Pd1 Rh1 S1 -177.4(3) no
C1 Pd1 Rh1 S2 -54.7(3) no
C1 Pd1 Rh1 C11 98.5(3) no
C1 Pd1 Rh1 C12 55.0(3) no
C1 Pd1 Rh1 C13 14.2(3) no
C1 Pd1 Rh1 C15 134.7(3) no
Rh1 Pd1 C7 N3 79.5(4) no
Rh1 Pd1 C7 N4 -96.9(4) no
C7 Pd1 Rh1 Rh2 125.87(16) no
C7 Pd1 Rh1 S1 64.31(16) no
C7 Pd1 Rh1 S2 -172.94(16) no
C7 Pd1 Rh1 C11 -19.76(16) no
C7 Pd1 Rh1 C12 -63.30(16) no
C7 Pd1 Rh1 C13 -104.12(16) no
C7 Pd1 Rh1 C15 16.39(17) no
Rh2 Pd1 S1 Rh1 79.52(5) no
Rh2 Pd1 S1 Rh2 0.0 no
S1 Pd1 Rh2 Rh1 -61.76(5) no
S1 Pd1 Rh2 S1 0.00(4) no
S1 Pd1 Rh2 S2 -124.03(5) no
S1 Pd1 Rh2 C21 154.54(5) no
S1 Pd1 Rh2 C22 -166.8(4) no
S1 Pd1 Rh2 C24 69.65(5) no
S1 Pd1 Rh2 C25 111.17(5) no
Rh2 Pd1 S2 Rh1 -79.42(4) no
Rh2 Pd1 S2 Rh2 0.000(12) no
S2 Pd1 Rh2 Rh1 62.28(5) no
S2 Pd1 Rh2 S1 124.03(5) no
S2 Pd1 Rh2 S2 0.00(5) no
S2 Pd1 Rh2 C21 -81.43(6) no
S2 Pd1 Rh2 C22 -42.7(4) no
S2 Pd1 Rh2 C24 -166.32(6) no
S2 Pd1 Rh2 C25 -124.79(6) no
Rh2 Pd1 C1 N1 -145.4(3) no
Rh2 Pd1 C1 N2 32.2(5) no
C1 Pd1 Rh2 Rh1 116.25(18) no
C1 Pd1 Rh2 S1 178.01(18) no
C1 Pd1 Rh2 S2 53.98(18) no
C1 Pd1 Rh2 C21 -27.45(18) no
C1 Pd1 Rh2 C22 11.21(19) no
C1 Pd1 Rh2 C24 -112.34(18) no
C1 Pd1 Rh2 C25 -70.82(18) no
Rh2 Pd1 C7 N3 157.5(3) no
Rh2 Pd1 C7 N4 -18.8(6) no
C7 Pd1 Rh2 Rh1 -109.4(3) no
C7 Pd1 Rh2 S1 -47.6(3) no
C7 Pd1 Rh2 S2 -171.6(3) no
C7 Pd1 Rh2 C21 106.9(3) no
C7 Pd1 Rh2 C22 145.6(3) no
C7 Pd1 Rh2 C24 22.0(3) no
C7 Pd1 Rh2 C25 63.6(3) no
S1 Pd1 S2 Rh1 -40.10(5) no
S1 Pd1 S2 Rh2 39.32(5) no
S2 Pd1 S1 Rh1 40.35(5) no
S2 Pd1 S1 Rh2 -39.17(5) no
S1 Pd1 C7 N3 123.2(4) no
S1 Pd1 C7 N4 -53.2(4) no
C7 Pd1 S1 Rh1 -132.01(17) no
C7 Pd1 S1 Rh2 148.47(16) no
S2 Pd1 C1 N1 -107.5(4) no
S2 Pd1 C1 N2 70.1(4) no
C1 Pd1 S2 Rh1 140.17(17) no
C1 Pd1 S2 Rh2 -140.41(18) no
C1 Pd1 C7 N3 -56.7(4) no
C1 Pd1 C7 N4 126.9(4) no
C7 Pd1 C1 N1 64.9(4) no
C7 Pd1 C1 N2 -117.5(5) no
Pd1 Rh1 Rh2 Pd1 0.0 no
Pd1 Rh1 Rh2 S1 -61.63(3) no
Pd1 Rh1 Rh2 S2 61.29(3) no
Pd1 Rh1 Rh2 C21 106.6(3) no
Pd1 Rh1 Rh2 C22 149.46(19) no
Pd1 Rh1 Rh2 C23 -164.91(19) no
Pd1 Rh1 Rh2 C24 -122.2(2) no
Pd1 Rh1 S1 Pd1 -0.000(16) no
Pd1 Rh1 S1 Rh2 81.58(5) no
Pd1 Rh1 S2 Pd1 0.0 no
Pd1 Rh1 S2 Rh2 -82.03(4) no
Pd1 Rh1 C11 C12 -89.1(2) no
Pd1 Rh1 C11 C15 152.84(11) no
Pd1 Rh1 C11 C16 30.7(4) no
Pd1 Rh1 C12 C11 112.04(17) no
Pd1 Rh1 C12 C13 -130.50(14) no
Pd1 Rh1 C12 C17 -9.7(5) no
Pd1 Rh1 C13 C12 73.0(3) no
Pd1 Rh1 C13 C14 -168.8(3) no
Pd1 Rh1 C13 C18 -48.0(6) no
Pd1 Rh1 C15 C11 -54.8(4) no
Pd1 Rh1 C15 C14 -173.43(11) no
Pd1 Rh1 C15 C20 67.7(7) no
Rh2 Rh1 S1 Pd1 -81.58(5) no
Rh2 Rh1 S1 Rh2 0.0 no
S1 Rh1 Rh2 Pd1 61.63(5) no
S1 Rh1 Rh2 S1 0.00(4) no
S1 Rh1 Rh2 S2 122.92(5) no
S1 Rh1 Rh2 C21 168.2(3) no
S1 Rh1 Rh2 C22 -148.90(5) no
S1 Rh1 Rh2 C23 -103.26(5) no
S1 Rh1 Rh2 C24 -60.59(5) no
Rh2 Rh1 S2 Pd1 82.03(4) no
Rh2 Rh1 S2 Rh2 -0.000(11) no
S2 Rh1 Rh2 Pd1 -61.29(5) no
S2 Rh1 Rh2 S1 -122.92(5) no
S2 Rh1 Rh2 S2 -0.00(4) no
S2 Rh1 Rh2 C21 45.3(3) no
S2 Rh1 Rh2 C22 88.18(5) no
S2 Rh1 Rh2 C23 133.83(5) no
S2 Rh1 Rh2 C24 176.49(6) no
Rh2 Rh1 C11 C12 -175.93(10) no
Rh2 Rh1 C11 C15 66.0(4) no
Rh2 Rh1 C11 C16 -56.1(6) no
C11 Rh1 Rh2 Pd1 104.6(4) no
C11 Rh1 Rh2 S1 43.0(4) no
C11 Rh1 Rh2 S2 165.9(4) no
C11 Rh1 Rh2 C21 -148.8(4) no
C11 Rh1 Rh2 C22 -105.9(4) no
C11 Rh1 Rh2 C23 -60.3(4) no
C11 Rh1 Rh2 C24 -17.6(4) no
Rh2 Rh1 C13 C12 166.0(3) no
Rh2 Rh1 C13 C14 -75.7(3) no
Rh2 Rh1 C13 C18 45.0(5) no
C13 Rh1 Rh2 Pd1 -123.90(18) no
C13 Rh1 Rh2 S1 174.47(18) no
C13 Rh1 Rh2 S2 -62.61(18) no
C13 Rh1 Rh2 C21 -17.26(18) no
C13 Rh1 Rh2 C22 25.58(18) no
C13 Rh1 Rh2 C23 71.22(18) no
C13 Rh1 Rh2 C24 113.88(18) no
Rh2 Rh1 C14 C13 132.12(18) no
Rh2 Rh1 C14 C15 -110.2(2) no
Rh2 Rh1 C14 C19 10.5(4) no
C14 Rh1 Rh2 Pd1 -167.05(13) no
C14 Rh1 Rh2 S1 131.32(13) no
C14 Rh1 Rh2 S2 -105.76(13) no
C14 Rh1 Rh2 C21 -60.41(14) no
C14 Rh1 Rh2 C22 -17.57(13) no
C14 Rh1 Rh2 C23 28.07(13) no
C14 Rh1 Rh2 C24 70.73(14) no
Rh2 Rh1 C15 C11 -146.81(11) no
Rh2 Rh1 C15 C14 94.57(19) no
Rh2 Rh1 C15 C20 -24.3(6) no
C15 Rh1 Rh2 Pd1 147.25(19) no
C15 Rh1 Rh2 S1 85.62(19) no
C15 Rh1 Rh2 S2 -151.46(19) no
C15 Rh1 Rh2 C21 -106.11(19) no
C15 Rh1 Rh2 C22 -63.27(19) no
C15 Rh1 Rh2 C23 -17.63(19) no
C15 Rh1 Rh2 C24 25.03(19) no
S1 Rh1 S2 Pd1 41.08(5) no
S1 Rh1 S2 Rh2 -40.95(5) no
S2 Rh1 S1 Pd1 -40.86(5) no
S2 Rh1 S1 Rh2 40.72(5) no
S1 Rh1 C11 C12 -142.53(17) no
S1 Rh1 C11 C15 99.38(17) no
S1 Rh1 C11 C16 -22.7(4) no
C11 Rh1 S1 Pd1 118.90(17) no
C11 Rh1 S1 Rh2 -159.51(16) no
S1 Rh1 C12 C11 53.9(3) no
S1 Rh1 C12 C13 171.3(3) no
S1 Rh1 C12 C17 -67.9(4) no
C12 Rh1 S1 Pd1 87.02(18) no
C12 Rh1 S1 Rh2 168.60(18) no
S1 Rh1 C14 C13 -165.39(8) no
S1 Rh1 C14 C15 -47.7(4) no
S1 Rh1 C14 C19 73.0(4) no
C14 Rh1 S1 Pd1 -172.4(3) no
C14 Rh1 S1 Rh2 -90.8(3) no
S1 Rh1 C15 C11 -92.20(17) no
S1 Rh1 C15 C14 149.18(17) no
S1 Rh1 C15 C20 30.3(5) no
C15 Rh1 S1 Pd1 158.3(2) no
C15 Rh1 S1 Rh2 -120.1(2) no
S2 Rh1 C11 C12 -25.0(6) no
S2 Rh1 C11 C15 -143.0(3) no
S2 Rh1 C11 C16 94.9(4) no
C11 Rh1 S2 Pd1 -79.9(4) no
C11 Rh1 S2 Rh2 -161.9(4) no
S2 Rh1 C12 C11 169.13(11) no
S2 Rh1 C12 C13 -73.4(2) no
S2 Rh1 C12 C17 47.4(5) no
C12 Rh1 S2 Pd1 -97.71(19) no
C12 Rh1 S2 Rh2 -179.75(18) no
S2 Rh1 C13 C12 121.01(15) no
S2 Rh1 C13 C14 -120.7(2) no
S2 Rh1 C13 C18 0.0(5) no
C13 Rh1 S2 Pd1 -135.77(17) no
C13 Rh1 S2 Rh2 142.20(17) no
S2 Rh1 C14 C13 73.4(3) no
S2 Rh1 C14 C15 -168.92(13) no
S2 Rh1 C14 C19 -48.2(3) no
C14 Rh1 S2 Pd1 -173.37(17) no
C14 Rh1 S2 Rh2 104.60(17) no
S2 Rh1 C15 C11 143.7(3) no
S2 Rh1 C15 C14 25.1(6) no
S2 Rh1 C15 C20 -93.8(5) no
C15 Rh1 S2 Pd1 168.8(4) no
C15 Rh1 S2 Rh2 86.8(4) no
C11 Rh1 C12 C11 0.0(3) no
C11 Rh1 C12 C13 117.5(4) no
C11 Rh1 C12 C17 -121.7(6) no
C12 Rh1 C11 C12 0.0(3) no
C12 Rh1 C11 C15 -118.1(4) no
C12 Rh1 C11 C16 119.8(6) no
C11 Rh1 C13 C12 -38.2(2) no
C11 Rh1 C13 C14 80.1(3) no
C11 Rh1 C13 C18 -159.1(5) no
C13 Rh1 C11 C12 37.8(2) no
C13 Rh1 C11 C15 -80.3(3) no
C13 Rh1 C11 C16 157.6(5) no
C11 Rh1 C14 C13 -81.1(3) no
C11 Rh1 C14 C15 36.5(2) no
C11 Rh1 C14 C19 157.3(4) no
C14 Rh1 C11 C12 80.3(3) no
C14 Rh1 C11 C15 -37.77(18) no
C14 Rh1 C11 C16 -159.9(5) no
C11 Rh1 C15 C11 0.0(2) no
C11 Rh1 C15 C14 -118.6(4) no
C11 Rh1 C15 C20 122.5(6) no
C15 Rh1 C11 C12 118.1(4) no
C15 Rh1 C11 C15 0.0(2) no
C15 Rh1 C11 C16 -122.1(5) no
C12 Rh1 C13 C12 0.0(2) no
C12 Rh1 C13 C14 118.3(4) no
C12 Rh1 C13 C18 -121.0(5) no
C13 Rh1 C12 C11 -117.5(4) no
C13 Rh1 C12 C13 -0.00(19) no
C13 Rh1 C12 C17 120.8(5) no
C12 Rh1 C14 C13 -37.6(3) no
C12 Rh1 C14 C15 80.0(3) no
C12 Rh1 C14 C19 -159.2(4) no
C14 Rh1 C12 C11 -80.3(3) no
C14 Rh1 C12 C13 37.15(18) no
C14 Rh1 C12 C17 158.0(5) no
C12 Rh1 C15 C11 38.1(2) no
C12 Rh1 C15 C14 -80.5(3) no
C12 Rh1 C15 C20 160.6(6) no
C15 Rh1 C12 C11 -36.8(3) no
C15 Rh1 C12 C13 80.6(3) no
C15 Rh1 C12 C17 -158.6(5) no
C13 Rh1 C14 C13 -0.0(3) no
C13 Rh1 C14 C15 117.7(5) no
C13 Rh1 C14 C19 -121.6(5) no
C14 Rh1 C13 C12 -118.3(4) no
C14 Rh1 C13 C14 -0.0(3) no
C14 Rh1 C13 C18 120.7(7) no
C13 Rh1 C15 C11 81.2(3) no
C13 Rh1 C15 C14 -37.4(3) no
C13 Rh1 C15 C20 -156.3(6) no
C15 Rh1 C13 C12 -80.1(3) no
C15 Rh1 C13 C14 38.2(3) no
C15 Rh1 C13 C18 158.9(6) no
C14 Rh1 C15 C11 118.6(4) no
C14 Rh1 C15 C14 -0.0(3) no
C14 Rh1 C15 C20 -118.9(7) no
C15 Rh1 C14 C13 -117.7(5) no
C15 Rh1 C14 C15 -0.0(3) no
C15 Rh1 C14 C19 120.7(5) no
Pd1 Rh2 S1 Pd1 0.000(13) no
Pd1 Rh2 S1 Rh1 -80.98(4) no
Pd1 Rh2 S2 Pd1 0.000(12) no
Pd1 Rh2 S2 Rh1 80.87(5) no
Pd1 Rh2 C21 C22 153.70(8) no
Pd1 Rh2 C21 C25 -88.13(16) no
Pd1 Rh2 C21 C26 32.3(5) no
Pd1 Rh2 C22 C21 -56.8(4) no
Pd1 Rh2 C22 C23 -174.53(13) no
Pd1 Rh2 C22 C27 64.3(6) no
Pd1 Rh2 C24 C23 -165.93(8) no
Pd1 Rh2 C24 C25 75.4(3) no
Pd1 Rh2 C24 C29 -45.3(5) no
Pd1 Rh2 C25 C21 113.67(17) no
Pd1 Rh2 C25 C24 -128.49(17) no
Pd1 Rh2 C25 C30 -6.7(4) no
Rh1 Rh2 S1 Pd1 80.98(4) no
Rh1 Rh2 S1 Rh1 -0.00(3) no
Rh1 Rh2 S2 Pd1 -80.87(5) no
Rh1 Rh2 S2 Rh1 -0.000(11) no
Rh1 Rh2 C21 C22 66.5(3) no
Rh1 Rh2 C21 C25 -175.4(3) no
Rh1 Rh2 C21 C26 -54.9(6) no
Rh1 Rh2 C22 C21 -145.76(11) no
Rh1 Rh2 C22 C23 96.50(19) no
Rh1 Rh2 C22 C27 -24.7(4) no
Rh1 Rh2 C23 C22 -107.78(19) no
Rh1 Rh2 C23 C24 134.39(16) no
Rh1 Rh2 C23 C28 12.2(5) no
Rh1 Rh2 C24 C23 -73.6(4) no
Rh1 Rh2 C24 C25 167.7(3) no
Rh1 Rh2 C24 C29 47.0(5) no
S1 Rh2 S2 Pd1 -40.09(5) no
S1 Rh2 S2 Rh1 40.78(4) no
S2 Rh2 S1 Pd1 39.95(4) no
S2 Rh2 S1 Rh1 -41.03(4) no
S1 Rh2 C21 C22 -139.4(3) no
S1 Rh2 C21 C25 -21.2(5) no
S1 Rh2 C21 C26 99.3(4) no
C21 Rh2 S1 Pd1 -82.2(3) no
C21 Rh2 S1 Rh1 -163.2(3) no
S1 Rh2 C22 C21 147.2(2) no
S1 Rh2 C22 C23 29.5(5) no
S1 Rh2 C22 C27 -91.7(4) no
C22 Rh2 S1 Pd1 166.6(4) no
C22 Rh2 S1 Rh1 85.6(4) no
S1 Rh2 C23 C22 -166.05(12) no
S1 Rh2 C23 C24 76.1(3) no
S1 Rh2 C23 C28 -46.0(4) no
C23 Rh2 S1 Pd1 -172.95(17) no
C23 Rh2 S1 Rh1 106.06(17) no
S1 Rh2 C24 C23 -117.62(19) no
S1 Rh2 C24 C25 123.70(19) no
S1 Rh2 C24 C29 3.0(4) no
C24 Rh2 S1 Pd1 -134.79(14) no
C24 Rh2 S1 Rh1 144.23(14) no
S1 Rh2 C25 C21 171.21(10) no
S1 Rh2 C25 C24 -70.9(3) no
S1 Rh2 C25 C30 50.9(3) no
C25 Rh2 S1 Pd1 -97.49(14) no
C25 Rh2 S1 Rh1 -178.47(14) no
S2 Rh2 C21 C22 101.49(14) no
S2 Rh2 C21 C25 -140.33(13) no
S2 Rh2 C21 C26 -19.9(5) no
C21 Rh2 S2 Pd1 121.42(16) no
C21 Rh2 S2 Rh1 -157.71(15) no
S2 Rh2 C22 C21 -90.41(17) no
S2 Rh2 C22 C23 151.85(15) no
S2 Rh2 C22 C27 30.7(4) no
C22 Rh2 S2 Pd1 161.54(16) no
C22 Rh2 S2 Rh1 -117.59(16) no
S2 Rh2 C23 C22 -45.0(4) no
S2 Rh2 C23 C24 -162.80(9) no
S2 Rh2 C23 C28 75.0(5) no
C23 Rh2 S2 Pd1 -170.4(3) no
C23 Rh2 S2 Rh1 -89.5(3) no
S2 Rh2 C25 C21 55.6(3) no
S2 Rh2 C25 C24 173.46(8) no
S2 Rh2 C25 C30 -64.7(4) no
C25 Rh2 S2 Pd1 89.1(3) no
C25 Rh2 S2 Rh1 170.0(3) no
C21 Rh2 C22 C21 0.00(18) no
C21 Rh2 C22 C23 -117.7(4) no
C21 Rh2 C22 C27 121.1(5) no
C22 Rh2 C21 C22 0.00(18) no
C22 Rh2 C21 C25 118.2(3) no
C22 Rh2 C21 C26 -121.4(5) no
C21 Rh2 C23 C22 37.5(2) no
C21 Rh2 C23 C24 -80.3(3) no
C21 Rh2 C23 C28 157.5(5) no
C23 Rh2 C21 C22 -38.08(18) no
C23 Rh2 C21 C25 80.1(2) no
C23 Rh2 C21 C26 -159.4(5) no
C21 Rh2 C24 C23 80.9(3) no
C21 Rh2 C24 C25 -37.7(3) no
C21 Rh2 C24 C29 -158.4(5) no
C24 Rh2 C21 C22 -80.6(2) no
C24 Rh2 C21 C25 37.61(19) no
C24 Rh2 C21 C26 158.1(5) no
C21 Rh2 C25 C21 0.0(2) no
C21 Rh2 C25 C24 117.8(4) no
C21 Rh2 C25 C30 -120.3(4) no
C25 Rh2 C21 C22 -118.2(3) no
C25 Rh2 C21 C25 0.0(2) no
C25 Rh2 C21 C26 120.5(6) no
C22 Rh2 C23 C22 0.0(3) no
C22 Rh2 C23 C24 -117.8(5) no
C22 Rh2 C23 C28 120.0(5) no
C23 Rh2 C22 C21 117.7(4) no
C23 Rh2 C22 C23 0.0(3) no
C23 Rh2 C22 C27 -121.2(6) no
C22 Rh2 C24 C23 38.1(3) no
C22 Rh2 C24 C25 -80.6(3) no
C22 Rh2 C24 C29 158.7(5) no
C24 Rh2 C22 C21 80.5(3) no
C24 Rh2 C22 C23 -37.3(2) no
C24 Rh2 C22 C27 -158.5(5) no
C22 Rh2 C25 C21 -37.39(18) no
C22 Rh2 C25 C24 80.5(3) no
C22 Rh2 C25 C30 -157.7(4) no
C25 Rh2 C22 C21 37.57(17) no
C25 Rh2 C22 C23 -80.2(3) no
C25 Rh2 C22 C27 158.7(4) no
C23 Rh2 C24 C23 -0.0(3) no
C23 Rh2 C24 C25 -118.7(5) no
C23 Rh2 C24 C29 120.6(6) no
C24 Rh2 C23 C22 117.8(5) no
C24 Rh2 C23 C24 0.0(3) no
C24 Rh2 C23 C28 -122.2(6) no
C23 Rh2 C25 C21 -80.9(3) no
C23 Rh2 C25 C24 37.0(3) no
C23 Rh2 C25 C30 158.8(4) no
C25 Rh2 C23 C22 80.5(3) no
C25 Rh2 C23 C24 -37.3(3) no
C25 Rh2 C23 C28 -159.5(5) no
C24 Rh2 C25 C21 -117.8(4) no
C24 Rh2 C25 C24 -0.0(3) no
C24 Rh2 C25 C30 121.8(5) no
C25 Rh2 C24 C23 118.7(5) no
C25 Rh2 C24 C25 -0.0(3) no
C25 Rh2 C24 C29 -120.7(6) no
O2 Cl2 C79 Cl1 49.7(18) no
O2 Cl2 C79 O2 -0.0(7) no
O2 Cl2 C79 C84 153.8(14) no
C79 Cl2 O2 C79 0.0(9) no
C79 Cl2 O2 C85 130.1(14) no
O2 Cl2 C84 C79 -24.0(10) no
C84 Cl2 O2 C79 18.7(8) no
C84 Cl2 O2 C85 148.8(11) no
O2 Cl2 C85 O2 0.0(10) no
O2 Cl2 C85 C86 -109(3) no
C85 Cl2 O2 C79 -130(3) no
C85 Cl2 O2 C85 0(3) no
C79 Cl2 C84 C79 -0.0(11) no
C84 Cl2 C79 Cl1 -104(3) no
C84 Cl2 C79 O2 -153.8(15) no
C84 Cl2 C79 C84 0.0(9) no
C79 Cl2 C85 O2 -43(2) no
C79 Cl2 C85 C86 -152(3) no
C85 Cl2 C79 Cl1 74(2) no
C85 Cl2 C79 O2 24.5(9) no
C85 Cl2 C79 C84 178.3(13) no
C84 Cl2 C85 O2 -42(3) no
C84 Cl2 C85 C86 -151(3) no
C85 Cl2 C84 C79 -2.2(17) no
O1b O1 C80 O1b -0.0(9) no
O1b O1 C80 C81 -132(3) no
C80 O1 O1b C80 -0.0(14) no
C80 O1 O1b C82 -149(3) no
C80 O1 O1b C83 163(3) no
O1b O1 C82 O1b 0.0(10) no
O1b O1 C82 C83 39.2(15) no
C82 O1 O1b C80 149(3) no
C82 O1 O1b C82 0.0(6) no
C82 O1 O1b C83 -48.0(17) no
C80 O1 C82 O1b 62(7) no
C80 O1 C82 C83 101(7) no
C82 O1 C80 O1b -47(5) no
C82 O1 C80 C81 -179(5) no
O1 O1b C80 O1 -0(3) no
O1 O1b C80 C81 87(4) no
O1 O1b C82 O1 0.0(12) no
O1 O1b C82 C83 -138.0(16) no
O1 O1b C83 C82 58(3) no
C80 O1b C82 O1 -15.5(8) no
C80 O1b C82 C83 -153.5(14) no
C82 O1b C80 O1 32.9(16) no
C82 O1b C80 C81 120(3) no
C80 O1b C83 C82 78(4) no
C83 O1b C80 O1 -34(4) no
C83 O1b C80 C81 54(5) no
C82 O1b C83 C82 0.0(8) no
C83 O1b C82 O1 138.0(13) no
C83 O1b C82 C83 0.0(8) no
Cl2 O2 C79 Cl1 -145.6(13) no
Cl2 O2 C79 Cl2 -0.0(5) no
Cl2 O2 C79 C84 -28.1(17) no
Cl2 O2 C85 Cl2 0.0(3) no
Cl2 O2 C85 C86 126(3) no
C79 O2 C85 Cl2 42.8(16) no
C79 O2 C85 C86 169(2) no
C85 O2 C79 Cl1 160(3) no
C85 O2 C79 Cl2 -55(3) no
C85 O2 C79 C84 -83(3) no
C1 N1 C2 C3 0.1(6) no
C2 N1 C1 Pd1 178.5(4) no
C2 N1 C1 N2 0.3(6) no
C1 N1 C5 C6 -80.1(6) no
C5 N1 C1 Pd1 -2.8(7) no
C5 N1 C1 N2 179.0(4) no
C2 N1 C5 C6 98.3(6) no
C5 N1 C2 C3 -178.5(5) no
C1 N2 C3 C2 0.6(6) no
C3 N2 C1 Pd1 -178.5(4) no
C3 N2 C1 N1 -0.6(6) no
C4 N2 C1 Pd1 5.5(8) no
C4 N2 C1 N1 -176.5(5) no
C4 N2 C3 C2 176.6(5) no
C6 N3 C7 Pd1 8.1(9) no
C6 N3 C7 N4 -174.8(5) no
C7 N3 C6 C5 5.8(9) no
C6 N3 C8 C9 176.6(5) no
C8 N3 C6 C5 -169.8(5) no
C7 N3 C8 C9 0.1(6) no
C8 N3 C7 Pd1 -176.0(4) no
C8 N3 C7 N4 1.1(6) no
C7 N4 C9 C8 1.9(7) no
C9 N4 C7 Pd1 175.3(4) no
C9 N4 C7 N3 -1.8(6) no
C10 N4 C7 Pd1 -8.8(8) no
C10 N4 C7 N3 174.2(5) no
C10 N4 C9 C8 -174.2(5) no
N1 C2 C3 N2 -0.4(6) no
N1 C5 C6 N3 56.1(7) no
N3 C8 C9 N4 -1.1(7) no
Rh1 C11 C12 Rh1 0.00(3) no
Rh1 C11 C12 C13 -62.7(4) no
Rh1 C11 C12 C17 120.3(6) no
Rh1 C11 C15 Rh1 0.0 no
Rh1 C11 C15 C14 60.0(4) no
Rh1 C11 C15 C20 -121.5(6) no
C12 C11 C15 Rh1 -60.8(5) no
C12 C11 C15 C14 -0.8(7) no
C12 C11 C15 C20 177.8(5) no
C15 C11 C12 Rh1 61.9(5) no
C15 C11 C12 C13 -0.8(7) no
C15 C11 C12 C17 -177.8(5) no
C16 C11 C12 Rh1 -118.9(7) no
C16 C11 C12 C13 178.4(6) no
C16 C11 C12 C17 1.4(10) no
C16 C11 C15 Rh1 120.0(7) no
C16 C11 C15 C14 -180.0(6) no
C16 C11 C15 C20 -1.4(10) no
Rh1 C12 C13 Rh1 -0.0 no
Rh1 C12 C13 C14 -59.9(3) no
Rh1 C12 C13 C18 119.7(5) no
C11 C12 C13 Rh1 62.0(4) no
C11 C12 C13 C14 2.0(6) no
C11 C12 C13 C18 -178.3(5) no
C17 C12 C13 Rh1 -121.0(7) no
C17 C12 C13 C14 179.1(6) no
C17 C12 C13 C18 -1.2(10) no
Rh1 C13 C14 Rh1 0.000(15) no
Rh1 C13 C14 C15 -62.0(3) no
Rh1 C13 C14 C19 120.5(5) no
C12 C13 C14 Rh1 59.5(4) no
C12 C13 C14 C15 -2.5(6) no
C12 C13 C14 C19 -180.0(5) no
C18 C13 C14 Rh1 -120.2(7) no
C18 C13 C14 C15 177.8(5) no
C18 C13 C14 C19 0.3(9) no
Rh1 C14 C15 Rh1 0.000(13) no
Rh1 C14 C15 C11 -60.4(4) no
Rh1 C14 C15 C20 121.0(6) no
C13 C14 C15 Rh1 62.5(4) no
C13 C14 C15 C11 2.1(6) no
C13 C14 C15 C20 -176.5(5) no
C19 C14 C15 Rh1 -120.0(6) no
C19 C14 C15 C11 179.6(6) no
C19 C14 C15 C20 1.0(9) no
Rh2 C21 C22 Rh2 0.0 no
Rh2 C21 C22 C23 61.1(4) no
Rh2 C21 C22 C27 -123.0(6) no
Rh2 C21 C25 Rh2 0.000(11) no
Rh2 C21 C25 C24 -63.0(4) no
Rh2 C21 C25 C30 117.3(5) no
C22 C21 C25 Rh2 60.4(5) no
C22 C21 C25 C24 -2.5(7) no
C22 C21 C25 C30 177.8(5) no
C25 C21 C22 Rh2 -60.0(5) no
C25 C21 C22 C23 1.1(7) no
C25 C21 C22 C27 177.0(5) no
C26 C21 C22 Rh2 122.8(6) no
C26 C21 C22 C23 -176.1(6) no
C26 C21 C22 C27 -0.2(10) no
C26 C21 C25 Rh2 -122.3(6) no
C26 C21 C25 C24 174.7(6) no
C26 C21 C25 C30 -5.0(10) no
Rh2 C22 C23 Rh2 0.000(18) no
Rh2 C22 C23 C24 62.3(4) no
Rh2 C22 C23 C28 -119.9(6) no
C21 C22 C23 Rh2 -61.6(5) no
C21 C22 C23 C24 0.8(7) no
C21 C22 C23 C28 178.5(5) no
C27 C22 C23 Rh2 122.5(7) no
C27 C22 C23 C24 -175.1(6) no
C27 C22 C23 C28 2.6(11) no
Rh2 C23 C24 Rh2 0.000(13) no
Rh2 C23 C24 C25 59.2(3) no
Rh2 C23 C24 C29 -122.7(6) no
C22 C23 C24 Rh2 -61.5(5) no
C22 C23 C24 C25 -2.3(7) no
C22 C23 C24 C29 175.9(5) no
C28 C23 C24 Rh2 120.8(7) no
C28 C23 C24 C25 180.0(6) no
C28 C23 C24 C29 -1.8(10) no
Rh2 C24 C25 Rh2 -0.000(12) no
Rh2 C24 C25 C21 62.6(4) no
Rh2 C24 C25 C30 -117.7(6) no
C23 C24 C25 Rh2 -59.6(5) no
C23 C24 C25 C21 3.0(7) no
C23 C24 C25 C30 -177.3(5) no
C29 C24 C25 Rh2 122.2(7) no
C29 C24 C25 C21 -175.2(6) no
C29 C24 C25 C30 4.5(10) no
C32 C31 C36 C35 -1.5(7) no
C36 C31 C32 C33 0.9(8) no
C32 C31 B1 C37 -159.1(5) no
C32 C31 B1 C43 -39.1(7) no
C32 C31 B1 C49 81.0(6) no
B1 C31 C32 C33 -178.0(5) no
C36 C31 B1 C37 22.2(6) no
C36 C31 B1 C43 142.1(5) no
C36 C31 B1 C49 -97.8(6) no
B1 C31 C36 C35 177.3(4) no
C31 C32 C33 C34 0.2(10) no
C32 C33 C34 C35 -0.8(9) no
C33 C34 C35 C36 0.2(8) no
C34 C35 C36 C31 1.0(7) no
C38 C37 C42 C41 1.1(11) no
C42 C37 C38 C39 -0.9(11) no
C38 C37 B1 C31 -84.0(7) no
C38 C37 B1 C43 157.0(6) no
C38 C37 B1 C49 36.7(9) no
B1 C37 C38 C39 175.4(6) no
C42 C37 B1 C31 91.8(8) no
C42 C37 B1 C43 -27.2(9) no
C42 C37 B1 C49 -147.5(7) no
B1 C37 C42 C41 -175.0(6) no
C37 C38 C39 C40 0.7(14) no
C38 C39 C40 C41 -0.6(14) no
C39 C40 C41 C42 0.9(14) no
C40 C41 C42 C37 -1.2(13) no
C44 C43 C48 C47 -0.7(8) no
C48 C43 C44 C45 0.7(8) no
C44 C43 B1 C31 -44.5(7) no
C44 C43 B1 C37 74.3(7) no
C44 C43 B1 C49 -165.3(5) no
B1 C43 C44 C45 -178.0(5) no
C48 C43 B1 C31 136.9(6) no
C48 C43 B1 C37 -104.3(6) no
C48 C43 B1 C49 16.1(8) no
B1 C43 C48 C47 178.0(5) no
C43 C44 C45 C46 0.1(10) no
C44 C45 C46 C47 -0.9(10) no
C45 C46 C47 C48 1.0(10) no
C46 C47 C48 C43 -0.1(10) no
C50 C49 C54 C53 -1.9(8) no
C54 C49 C50 C51 1.7(8) no
C50 C49 B1 C31 -17.9(7) no
C50 C49 B1 C37 -137.3(6) no
C50 C49 B1 C43 101.8(7) no
B1 C49 C50 C51 -174.5(5) no
C54 C49 B1 C31 166.1(5) no
C54 C49 B1 C37 46.7(8) no
C54 C49 B1 C43 -74.1(6) no
B1 C49 C54 C53 174.4(5) no
C49 C50 C51 C52 -0.6(10) no
C50 C51 C52 C53 -0.5(11) no
C51 C52 C53 C54 0.3(11) no
C52 C53 C54 C49 0.9(11) no
C56 C55 C60 C59 1.3(8) no
C60 C55 C56 C57 -0.8(8) no
C56 C55 B2 C61 30.5(8) no
C56 C55 B2 C67 -89.8(6) no
C56 C55 B2 C73 153.3(5) no
B2 C55 C56 C57 175.7(5) no
C60 C55 B2 C61 -153.3(5) no
C60 C55 B2 C67 86.4(7) no
C60 C55 B2 C73 -30.5(7) no
B2 C55 C60 C59 -175.3(5) no
C55 C56 C57 C58 0.4(9) no
C56 C57 C58 C59 -0.5(9) no
C57 C58 C59 C60 1.0(10) no
C58 C59 C60 C55 -1.4(10) no
C62 C61 C66 C65 -0.9(8) no
C66 C61 C62 C63 -0.5(8) no
C62 C61 B2 C55 -62.4(7) no
C62 C61 B2 C67 57.1(6) no
C62 C61 B2 C73 175.6(5) no
B2 C61 C62 C63 -176.1(5) no
C66 C61 B2 C55 122.4(6) no
C66 C61 B2 C67 -118.1(6) no
C66 C61 B2 C73 0.4(7) no
B2 C61 C66 C65 174.7(5) no
C61 C62 C63 C64 1.1(10) no
C62 C63 C64 C65 -0.2(10) no
C63 C64 C65 C66 -1.1(10) no
C64 C65 C66 C61 1.7(9) no
C68 C67 C72 C71 0.9(8) no
C72 C67 C68 C69 0.5(8) no
C68 C67 B2 C55 -36.7(7) no
C68 C67 B2 C61 -159.8(5) no
C68 C67 B2 C73 80.5(6) no
B2 C67 C68 C69 -176.8(5) no
C72 C67 B2 C55 146.2(5) no
C72 C67 B2 C61 23.1(7) no
C72 C67 B2 C73 -96.6(6) no
B2 C67 C72 C71 178.2(5) no
C67 C68 C69 C70 -0.9(9) no
C68 C69 C70 C71 -0.2(9) no
C69 C70 C71 C72 1.6(10) no
C70 C71 C72 C67 -2.0(10) no
C74 C73 C78 C77 -1.2(6) no
C78 C73 C74 C75 1.0(6) no
C74 C73 B2 C55 -59.7(5) no
C74 C73 B2 C61 65.0(6) no
C74 C73 B2 C67 -176.1(4) no
B2 C73 C74 C75 -179.9(4) no
C78 C73 B2 C55 119.2(5) no
C78 C73 B2 C61 -116.0(5) no
C78 C73 B2 C67 2.9(6) no
B2 C73 C78 C77 179.7(4) no
C73 C74 C75 C76 -0.3(7) no
C74 C75 C76 C77 -0.1(7) no
C75 C76 C77 C78 -0.1(7) no
C76 C77 C78 C73 0.9(7) no
Cl1 C79 C84 Cl2 126.9(18) no
Cl2 C79 C84 Cl2 0.0(4) no
O2 C79 C84 Cl2 27.3(19) no
O1 C82 C83 O1b -27.5(11) no
O1b C82 C83 O1b 0.0(9) no
